data_1566005
loop_
_publ_author_name
'Bardonov, Daniil A.'
'Komarov, Pavel D.'
'Sadrtdinova, Guzelia I.'
'Besprozvannyh, Viktoria K.'
'Lyssenko, Konstantin A.'
'Gudovannyy, Alexei O.'
'Nifant'ev, Ilya E.'
'Minyaev, Mikhail E.'
'Roitershtein, Dmitrii M.'

_publ_section_title
;
 Cyclopentadienyl lanthanide borohydrides derived from the unsubstituted
 cyclopentadienyl ligand. Unprecedented structural diversity and
 \e-caprolactone polymerization
;
_journal_name_full 'Inorganica Chimica Acta'
_journal_page_first 120638
_journal_paper_doi 10.1016/j.ica.2021.120638
_journal_volume 529
_journal_year 2022
_chemical_formula_sum 'C58.39 H109.28 B4.72 La3 Na O14'
_chemical_formula_weight 1526.15
_space_group_crystal_system monoclinic
_space_group_IT_number 14
_space_group_name_Hall '-P 2yn'
_space_group_name_H-M_alt 'P 1 21/n 1'
_atom_sites_solution_hydrogens mixed
_atom_sites_solution_primary direct
_atom_sites_solution_secondary difmap
_cell_angle_alpha 90
_cell_angle_beta 92.540(2)
_cell_angle_gamma 90
_cell_formula_units_Z 4
_cell_length_a 20.6479(15)
_cell_length_b 13.1522(9)
_cell_length_c 25.776(2)
_cell_measurement_reflns_used 5279
_cell_measurement_temperature 100(2)
_cell_measurement_theta_max 27.03
_cell_measurement_theta_min 2.255
_cell_volume 6993.0(9)
_computing_cell_refinement
;
SAINT (Bruker, 2019)
;
_computing_data_collection
;
APEX3 (Bruker, 2019)
;
_computing_data_reduction
;
SAINT (Bruker, 2019), PLATON (Spek, 2020)
;
_computing_molecular_graphics
;
Mercury (Macrae <i>et al.</i>, 2020)
;
_computing_structure_refinement
;
SHELXL2014 (Sheldrick, 2015b)
;
_computing_structure_solution
;
SHELXT2014 (Sheldrick, 2015a)
;
_diffrn_ambient_temperature 100(2)
_diffrn_detector_area_resol_mean 7.31
_diffrn_measured_fraction_theta_full 0.999
_diffrn_measured_fraction_theta_max 0.997
_diffrn_measurement_device_type 'Bruker D8 Quest with Photon III detector'
_diffrn_measurement_method '\f and \w shutterless scans'
_diffrn_radiation_type MoK\a
_diffrn_radiation_wavelength 0.71073
_diffrn_reflns_av_R_equivalents 0.1091
_diffrn_reflns_av_unetI/netI 0.1078
_diffrn_reflns_Laue_measured_fraction_full 0.999
_diffrn_reflns_Laue_measured_fraction_max 0.997
_diffrn_reflns_limit_h_max 27
_diffrn_reflns_limit_h_min -25
_diffrn_reflns_limit_k_max 16
_diffrn_reflns_limit_k_min -17
_diffrn_reflns_limit_l_max 34
_diffrn_reflns_limit_l_min -34
_diffrn_reflns_number 61970
_diffrn_reflns_point_group_measured_fraction_full 0.999
_diffrn_reflns_point_group_measured_fraction_max 0.997
_diffrn_reflns_theta_full 25.242
_diffrn_reflns_theta_max 28.139
_diffrn_reflns_theta_min 1.836
_exptl_absorpt_coefficient_mu 1.861
_exptl_absorpt_correction_T_max 0.794
_exptl_absorpt_correction_T_min 0.580
_exptl_absorpt_correction_type multi-scan
_exptl_absorpt_process_details
;
 SADABS 2016/2: Krause, L., Herbst-Irmer, R., Sheldrick G.M. & Stalke D.,
 J. Appl. Cryst. 48 (2015) 3-10
;
_exptl_crystal_colour colorless
_exptl_crystal_density_diffrn 1.450
_exptl_crystal_description block
_exptl_crystal_F_000 3109
_exptl_crystal_size_max 0.285
_exptl_crystal_size_mid 0.241
_exptl_crystal_size_min 0.124
_refine_diff_density_max 1.376
_refine_diff_density_min -1.526
_refine_diff_density_rms 0.154
_refine_ls_extinction_coef .
_refine_ls_extinction_method none
_refine_ls_goodness_of_fit_ref 0.988
_refine_ls_hydrogen_treatment constr
_refine_ls_matrix_type full
_refine_ls_number_parameters 738
_refine_ls_number_reflns 17094
_refine_ls_number_restraints 54
_refine_ls_restrained_S_all 0.997
_refine_ls_R_factor_all 0.1110
_refine_ls_R_factor_gt 0.0649
_refine_ls_shift/su_max 0.002
_refine_ls_shift/su_mean 0.000
_refine_ls_structure_factor_coef Fsqd
_refine_ls_weighting_details 'w=1/[\s^2^(Fo^2^)+(0.0476P)^2^+19.5055P] where P=(Fo^2^+2Fc^2^)/3'
_refine_ls_weighting_scheme calc
_refine_ls_wR_factor_gt 0.1353
_refine_ls_wR_factor_ref 0.1574
_reflns_Friedel_coverage 0.000
_reflns_Friedel_fraction_full .
_reflns_Friedel_fraction_max .
_reflns_number_gt 10861
_reflns_number_total 17094
_reflns_threshold_expression 'I > 2\s(I)'
_cod_data_source_file ICA-2022-529-120638.cif
_cod_data_source_block 9la
_cod_original_cell_volume 6993.1(9)
_cod_original_sg_symbol_H-M 'P 21/n'
_cod_database_code 1566005
_shelx_space_group_comment
;
The symmetry employed for this shelxl refinement is uniquely defined
by the following loop, which should always be used as a source of
symmetry information in preference to the above space-group names.
They are only intended as comments.
;
_shelx_estimated_absorpt_t_min 0.619
_shelx_estimated_absorpt_t_max 0.802

loop_
_space_group_symop_operation_xyz
'x, y, z'
'-x+1/2, y+1/2, -z+1/2'
'-x, -y, -z'
'x-1/2, -y-1/2, z-1/2'

loop_
_atom_site_label
_atom_site_type_symbol
_atom_site_fract_x
_atom_site_fract_y
_atom_site_fract_z
_atom_site_U_iso_or_equiv
_atom_site_adp_type
_atom_site_occupancy
_atom_site_site_symmetry_order
_atom_site_calc_flag
_atom_site_refinement_flags_posn
_atom_site_refinement_flags_adp
_atom_site_refinement_flags_occupancy
_atom_site_disorder_assembly
_atom_site_disorder_group
La1 La 0.35960(2) 0.24022(3) 0.72992(2) 0.01706(9) Uani 1 1 d . . . . .
B1 B 0.2259(3) 0.2410(5) 0.7374(3) 0.0259(17) Uani 1 1 d . . . . .
H1BA H 0.233661 0.168822 0.727148 0.031 Uiso 1 1 d R U . . .
H1BD H 0.249051 0.291722 0.716038 0.031 Uiso 1 1 d R U . . .
H1BC H 0.249741 0.240352 0.771988 0.031 Uiso 1 1 d R U . . .
H1BB H 0.177621 0.237372 0.738948 0.031 Uiso 1 1 d R U . . .
C1 C 0.4770(4) 0.2303(9) 0.6771(3) 0.055(3) Uani 1 1 d . . . . .
H1A H 0.481251 0.224164 0.638698 0.066 Uiso 1 1 calc R U . . .
C2 C 0.4805(3) 0.1493(5) 0.7138(4) 0.039(2) Uani 1 1 d . . . . .
H2A H 0.487629 0.075977 0.705480 0.046 Uiso 1 1 calc R U . . .
C3 C 0.4880(3) 0.1926(6) 0.7624(3) 0.0348(18) Uani 1 1 d . . . . .
H3A H 0.501494 0.155808 0.795079 0.042 Uiso 1 1 calc R U . . .
C4 C 0.4891(4) 0.2954(6) 0.7557(4) 0.043(2) Uani 1 1 d . . . . .
H4A H 0.502110 0.344877 0.783721 0.052 Uiso 1 1 calc R U . . .
C5 C 0.4822(4) 0.3191(6) 0.7060(4) 0.048(3) Uani 1 1 d . . . . .
H5A H 0.489679 0.388298 0.691347 0.058 Uiso 1 1 calc R U . . .
O1S O 0.3440(2) 0.4129(3) 0.6751(2) 0.0273(11) Uani 1 1 d . . . . .
O2S O 0.3265(2) 0.2302(3) 0.62927(18) 0.0242(10) Uani 1 1 d . . . . .
O3S O 0.3441(2) 0.0559(3) 0.68302(18) 0.0210(10) Uani 1 1 d . . . . .
O4S O 0.3518(2) 0.0685(3) 0.78708(17) 0.0217(10) Uani 1 1 d . . . . .
O5S O 0.3651(2) 0.2493(3) 0.83571(18) 0.0258(10) Uani 1 1 d . . . . .
O6S O 0.3560(2) 0.4190(3) 0.7785(2) 0.0293(12) Uani 1 1 d . . . . .
C1S C 0.3121(4) 0.4083(6) 0.6244(3) 0.0335(18) Uani 1 1 d . . . . .
H1SA H 0.320859 0.471071 0.604727 0.040 Uiso 1 1 calc R U . . .
H1SB H 0.264709 0.401749 0.627505 0.040 Uiso 1 1 calc R U . . .
C2S C 0.3378(4) 0.3182(5) 0.5970(3) 0.0311(17) Uani 1 1 d . . . . .
H2SA H 0.315273 0.310143 0.562549 0.037 Uiso 1 1 calc R U . . .
H2SB H 0.384801 0.326427 0.591933 0.037 Uiso 1 1 calc R U . . .
C3S C 0.3358(4) 0.1369(5) 0.6017(3) 0.0309(17) Uani 1 1 d . . . . .
H3SA H 0.382497 0.126068 0.596292 0.037 Uiso 1 1 calc R U . . .
H3SB H 0.312443 0.139127 0.567364 0.037 Uiso 1 1 calc R U . . .
C4S C 0.3102(3) 0.0535(5) 0.6335(3) 0.0252(15) Uani 1 1 d . . . . .
H4SA H 0.263173 0.062840 0.637687 0.030 Uiso 1 1 calc R U . . .
H4SB H 0.317018 -0.012799 0.616400 0.030 Uiso 1 1 calc R U . . .
C5S C 0.3277(4) -0.0306(5) 0.7133(3) 0.0283(16) Uani 1 1 d . . . . .
H5SA H 0.337435 -0.093882 0.694391 0.034 Uiso 1 1 calc R U . . .
H5SB H 0.280820 -0.029758 0.719876 0.034 Uiso 1 1 calc R U . . .
C6S C 0.3662(3) -0.0271(5) 0.7634(3) 0.0274(16) Uani 1 1 d . . . . .
H6SA H 0.354080 -0.084054 0.786050 0.033 Uiso 1 1 calc R U . . .
H6SB H 0.413122 -0.032063 0.757219 0.033 Uiso 1 1 calc R U . . .
C7S C 0.3714(4) 0.0703(6) 0.8415(3) 0.0309(17) Uani 1 1 d . . . . .
H7SA H 0.419275 0.071883 0.845876 0.037 Uiso 1 1 calc R U . . .
H7SB H 0.355405 0.008796 0.859034 0.037 Uiso 1 1 calc R U . . .
C8S C 0.3430(4) 0.1636(6) 0.8644(3) 0.0366(19) Uani 1 1 d . . . . .
H8SA H 0.295045 0.159972 0.862013 0.044 Uiso 1 1 calc R U . . .
H8SB H 0.357157 0.169798 0.901501 0.044 Uiso 1 1 calc R U . . .
C9S C 0.3479(4) 0.3419(6) 0.8602(3) 0.0347(18) Uani 1 1 d . . . . .
H9SA H 0.363367 0.341453 0.897094 0.042 Uiso 1 1 calc R U . . .
H9SB H 0.300183 0.350160 0.858687 0.042 Uiso 1 1 calc R U . . .
C10S C 0.3785(4) 0.4262(6) 0.8323(3) 0.0330(18) Uani 1 1 d . . . . .
H10A H 0.365815 0.492455 0.847070 0.040 Uiso 1 1 calc R U . . .
H10B H 0.426298 0.420270 0.835406 0.040 Uiso 1 1 calc R U . . .
C11S C 0.3710(4) 0.5097(5) 0.7503(3) 0.0365(19) Uani 1 1 d . . . . .
H11A H 0.417718 0.511719 0.743187 0.044 Uiso 1 1 calc R U . . .
H11B H 0.360278 0.570842 0.770607 0.044 Uiso 1 1 calc R U . . .
C12S C 0.3303(4) 0.5066(5) 0.6997(3) 0.038(2) Uani 1 1 d . . . . .
H12A H 0.283667 0.511162 0.706658 0.046 Uiso 1 1 calc R U . . .
H12B H 0.341679 0.564326 0.677121 0.046 Uiso 1 1 calc R U . . .
La2 La 0.88005(2) 0.76538(3) 0.50916(2) 0.02270(10) Uani 1 1 d . . . . .
B2 B 0.8454(6) 0.5808(8) 0.4687(4) 0.055(3) Uani 1 1 d . . . . .
H2BD H 0.836523 0.502413 0.453267 0.067 Uiso 1 1 d R U . . .
H2BC H 0.892683 0.589313 0.463107 0.067 Uiso 1 1 d R U . . .
H2BB H 0.729943 0.850513 0.570877 0.067 Uiso 1 1 d R U . . .
H2BA H 0.792743 0.771413 0.581497 0.067 Uiso 1 1 d R U . . .
B3 B 0.7699(4) 0.8183(7) 0.5577(4) 0.040(2) Uani 1 1 d . . . . .
H3BC H 0.762956 0.803963 0.519758 0.048 Uiso 1 1 d R U . . .
H3BD H 0.806816 0.867553 0.560888 0.048 Uiso 1 1 d R U . . .
H3BB H 0.842046 0.550423 0.505108 0.048 Uiso 1 1 d R U . . .
H3BA H 0.815046 0.636423 0.459708 0.048 Uiso 1 1 d R U . . .
C6 C 0.9475(4) 0.8902(7) 0.4399(3) 0.045(2) Uani 1 1 d . . . . .
H6A H 0.995565 0.899369 0.440578 0.054 Uiso 1 1 calc R U . . .
C7 C 0.9127(4) 0.8237(7) 0.4076(3) 0.040(2) Uani 1 1 d . . . . .
H7A H 0.931572 0.778043 0.381155 0.048 Uiso 1 1 calc R U . . .
C8 C 0.8467(4) 0.8485(5) 0.4103(3) 0.0312(17) Uani 1 1 d . . . . .
H8A H 0.811201 0.823149 0.385986 0.037 Uiso 1 1 calc R U . . .
C9 C 0.8419(4) 0.9312(6) 0.4438(3) 0.0323(17) Uani 1 1 d . . . . .
H9A H 0.802244 0.973788 0.447582 0.039 Uiso 1 1 calc R U . . .
C10 C 0.9039(4) 0.9561(6) 0.4631(3) 0.044(2) Uani 1 1 d . . . . .
H10C H 0.915926 1.019843 0.482399 0.053 Uiso 1 1 calc R U . . .
C11 C 0.9428(4) 0.6730(7) 0.5971(4) 0.049(2) Uani 1 1 d . . . . .
H11C H 0.925934 0.613742 0.616741 0.059 Uiso 1 1 calc R U . . .
C12 C 0.9359(4) 0.7769(7) 0.6107(3) 0.046(2) Uani 1 1 d . . . . .
H12C H 0.913433 0.802458 0.641734 0.055 Uiso 1 1 calc R U . . .
C13 C 0.9767(4) 0.8344(7) 0.5805(3) 0.042(2) Uani 1 1 d . . . . .
H13C H 0.988395 0.907232 0.586831 0.050 Uiso 1 1 calc R U . . .
C14 C 1.0096(4) 0.7671(6) 0.5479(3) 0.042(2) Uani 1 1 d . . . . .
H14C H 1.047958 0.785176 0.527469 0.050 Uiso 1 1 calc R U . . .
C15 C 0.9891(4) 0.6681(7) 0.5585(3) 0.044(2) Uani 1 1 d . . . . .
H15C H 1.009984 0.604435 0.546159 0.053 Uiso 1 1 calc R U . . .
Na1 Na 0.79091(13) 0.2889(2) 0.65267(12) 0.0327(7) Uani 1 1 d . . . . .
O7S O 0.7356(3) 0.1743(4) 0.5797(2) 0.0549(18) Uani 1 1 d . . . . .
O8S O 0.6870(2) 0.1868(4) 0.6781(2) 0.0379(13) Uani 1 1 d . . . . .
O9S O 0.7310(3) 0.3378(5) 0.7459(2) 0.0545(17) Uani 1 1 d . . . . .
O10S O 0.8560(4) 0.3890(4) 0.7326(3) 0.061(2) Uani 1 1 d . . . . .
O11S O 0.9014(3) 0.3950(5) 0.6339(3) 0.067(2) Uani 1 1 d . . . . .
O12S O 0.8525(4) 0.2575(5) 0.5570(3) 0.069(2) Uani 1 1 d . . . . .
O13S O 0.8502(3) 0.1465(4) 0.6786(2) 0.0470(16) Uani 1 1 d . . . . .
O14S O 0.7394(3) 0.4255(4) 0.6141(2) 0.0432(15) Uani 1 1 d . . . . .
C13S C 0.6957(5) 0.0975(6) 0.6021(4) 0.059(3) Uani 1 1 d . . . . .
H13A H 0.723292 0.048082 0.621722 0.071 Uiso 1 1 calc R U . . .
H13B H 0.671134 0.060420 0.574138 0.071 Uiso 1 1 calc R U . . .
C14S C 0.6507(4) 0.1454(6) 0.6367(4) 0.054(3) Uani 1 1 d . . . . .
H14A H 0.625651 0.199374 0.618016 0.065 Uiso 1 1 calc R U . . .
H14B H 0.619873 0.094381 0.649343 0.065 Uiso 1 1 calc R U . . .
C15S C 0.6459(4) 0.2404(8) 0.7128(5) 0.066(3) Uani 1 1 d . . . . .
H15A H 0.628109 0.302197 0.695449 0.079 Uiso 1 1 calc R U . . .
H15B H 0.609142 0.196443 0.721810 0.079 Uiso 1 1 calc R U . . .
C16S C 0.6827(6) 0.2682(8) 0.7590(4) 0.072(3) Uani 1 1 d . . . . .
H16A H 0.653947 0.299462 0.784223 0.086 Uiso 1 1 calc R U . . .
H16B H 0.702906 0.207015 0.775143 0.086 Uiso 1 1 calc R U . . .
C17S C 0.7734(7) 0.3633(9) 0.7890(4) 0.085(4) Uani 1 1 d . . . . .
H17A H 0.793713 0.300879 0.803725 0.102 Uiso 1 1 calc R U . . .
H17B H 0.748631 0.396361 0.816317 0.102 Uiso 1 1 calc R U . . .
C18S C 0.8234(6) 0.4323(8) 0.7715(4) 0.072(3) Uani 1 1 d . U . . .
H18A H 0.803065 0.496510 0.759137 0.087 Uiso 1 1 calc R U . . .
H18B H 0.854036 0.448476 0.800986 0.087 Uiso 1 1 calc R U . . .
C19S C 0.9109(6) 0.4462(8) 0.7206(5) 0.078(4) Uani 1 1 d . U . . .
H19A H 0.941014 0.450026 0.751435 0.093 Uiso 1 1 calc R U . . .
H19B H 0.897455 0.516337 0.711085 0.093 Uiso 1 1 calc R U . . .
C20S C 0.9441(6) 0.3999(9) 0.6772(6) 0.085(4) Uani 1 1 d . U . . .
H20A H 0.982457 0.441085 0.669050 0.102 Uiso 1 1 calc R U . . .
H20B H 0.959042 0.330674 0.686950 0.102 Uiso 1 1 calc R U . . .
C21S C 0.9301(6) 0.3748(8) 0.5842(5) 0.079(4) Uani 1 1 d . U . . .
H21A H 0.954626 0.435275 0.573310 0.095 Uiso 1 1 calc R U . . .
H21B H 0.960678 0.317075 0.587928 0.095 Uiso 1 1 calc R U . . .
C22S C 0.8799(6) 0.3510(9) 0.5449(5) 0.084(4) Uani 1 1 d . U . . .
H22A H 0.846251 0.404615 0.544063 0.100 Uiso 1 1 calc R U . . .
H22B H 0.898765 0.347630 0.510333 0.100 Uiso 1 1 calc R U . . .
C23S C 0.8057(6) 0.2231(9) 0.5188(4) 0.078(3) Uani 1 1 d . U . . .
H23A H 0.827669 0.202086 0.487191 0.094 Uiso 1 1 calc R U . . .
H23B H 0.775320 0.278938 0.509392 0.094 Uiso 1 1 calc R U . . .
C24S C 0.7702(6) 0.1379(9) 0.5390(4) 0.080(4) Uani 1 1 d . . . . .
H24A H 0.740447 0.109270 0.511566 0.096 Uiso 1 1 calc R U . . .
H24B H 0.800552 0.083822 0.551216 0.096 Uiso 1 1 calc R U . . .
C25S C 0.8923(5) 0.0880(9) 0.6506(4) 0.075(4) Uani 1 1 d . . . . .
H25A H 0.910387 0.128206 0.622195 0.090 Uiso 1 1 calc R U . . .
H25B H 0.869816 0.027713 0.635556 0.090 Uiso 1 1 calc R U . . .
C26S C 0.9442(5) 0.0571(10) 0.6888(5) 0.095(5) Uani 1 1 d . . . . .
H26A H 0.964008 -0.008133 0.678671 0.114 Uiso 1 1 calc R U . . .
H26B H 0.978479 0.109606 0.692069 0.114 Uiso 1 1 calc R U . . .
C27S C 0.9107(6) 0.0462(9) 0.7376(5) 0.083(4) Uani 1 1 d . U . . .
H27A H 0.938447 0.069732 0.767555 0.099 Uiso 1 1 calc R U . . .
H27B H 0.898209 -0.025464 0.743456 0.099 Uiso 1 1 calc R U . . .
C28S C 0.8531(5) 0.1111(8) 0.7301(4) 0.055(3) Uani 1 1 d . . . . .
H28A H 0.813542 0.071689 0.736990 0.066 Uiso 1 1 calc R U . . .
H28B H 0.855856 0.169243 0.754467 0.066 Uiso 1 1 calc R U . . .
C29S C 0.6875(6) 0.4291(8) 0.5776(5) 0.079(4) Uani 1 1 d . U . . .
H29A H 0.650104 0.391903 0.591043 0.094 Uiso 1 1 calc R U . . .
H29B H 0.699958 0.395406 0.545161 0.094 Uiso 1 1 calc R U . . .
C30S C 0.6692(6) 0.5320(10) 0.5667(5) 0.098(5) Uani 1 1 d . . . . .
H30A H 0.622485 0.537777 0.556783 0.118 Uiso 1 1 calc R U . . .
H30B H 0.695000 0.561637 0.538925 0.118 Uiso 1 1 calc R U . . .
C31S C 0.6858(5) 0.5818(8) 0.6200(5) 0.070(3) Uani 1 1 d . . . . .
H31A H 0.693834 0.655688 0.616763 0.084 Uiso 1 1 calc R U . . .
H31B H 0.651309 0.570142 0.644837 0.084 Uiso 1 1 calc R U . . .
C32S C 0.7461(5) 0.5250(6) 0.6349(4) 0.056(3) Uani 1 1 d . . . . .
H32A H 0.784242 0.559189 0.620762 0.068 Uiso 1 1 calc R U . . .
H32B H 0.752266 0.521967 0.673215 0.068 Uiso 1 1 calc R U . . .
La3 La 1.03226(5) 0.24862(12) 0.92294(6) 0.0196(2) Uani 0.723(5) 1 d . . P A 1
B4 B 1.0264(8) 0.0485(11) 0.8968(6) 0.047(2) Uani 0.723(5) 1 d . . P A 1
H4BD H 0.981630 0.069852 0.910173 0.056 Uiso 0.723(5) 1 d R U P A 1
H4BC H 1.038790 0.097092 0.866953 0.056 Uiso 0.723(5) 1 d R U P A 1
H4BB H 1.026360 -0.027038 0.884893 0.056 Uiso 0.723(5) 1 d R U P A 1
H4BA H 1.061960 0.047642 0.926663 0.056 Uiso 0.723(5) 1 d R U P A 1
B5 B 1.1645(7) 0.2837(10) 0.9205(6) 0.047(2) Uani 0.723(5) 1 d . . P A 1
H5BD H 1.213713 0.293763 0.912697 0.056 Uiso 0.723(5) 1 d R U P A 1
H5BC H 1.136433 0.266593 0.886467 0.056 Uiso 0.723(5) 1 d R U P A 1
H5BB H 1.144963 0.341463 0.943477 0.056 Uiso 0.723(5) 1 d R U P A 1
H5BA H 1.156313 0.234983 0.952047 0.056 Uiso 0.723(5) 1 d R U P A 1
C16 C 0.9620(8) 0.3454(11) 1.0033(5) 0.098(5) Uani 1 1 d . . . . .
H16C H 0.940239 0.412938 0.998844 0.118 Uiso 1 1 calc R U . A 1
C17 C 1.0240(8) 0.3343(9) 1.0232(5) 0.089(4) Uani 1 1 d . . . . .
H17C H 1.052448 0.388083 1.039505 0.107 Uiso 1 1 calc R U . A 1
C18 C 1.0274(7) 0.2197(10) 1.0330(4) 0.085(4) Uani 1 1 d . . . . .
H18C H 1.059742 0.182783 1.056076 0.101 Uiso 1 1 calc R U . A 1
C19 C 0.9701(5) 0.1826(8) 1.0127(4) 0.059(3) Uani 1 1 d . . . . .
H19C H 0.954685 0.111462 1.018093 0.070 Uiso 1 1 calc R U . A 1
C20 C 0.9321(7) 0.2584(11) 0.9949(5) 0.085(4) Uani 1 1 d . U . . .
H20C H 0.884814 0.251419 0.985417 0.102 Uiso 1 1 calc R U . A 1
C21 C 0.9260(4) 0.3435(7) 0.8711(4) 0.049(2) Uani 1 1 d . . . . .
H21C H 0.880177 0.343928 0.882184 0.058 Uiso 1 1 calc R U . A 1
C22 C 0.9715(4) 0.4216(6) 0.8785(3) 0.044(2) Uani 1 1 d . . . . .
H22C H 0.963688 0.486597 0.897320 0.053 Uiso 1 1 calc R U . A 1
C23 C 1.0227(4) 0.4037(7) 0.8479(4) 0.046(2) Uani 1 1 d . . . . .
H23C H 1.057683 0.453914 0.841097 0.055 Uiso 1 1 calc R U . A 1
C24 C 1.0126(5) 0.3152(7) 0.8213(4) 0.051(2) Uani 1 1 d . . . . .
H24C H 1.036570 0.291684 0.790654 0.061 Uiso 1 1 calc R U . A 1
C25 C 0.9519(5) 0.2788(6) 0.8365(4) 0.048(2) Uani 1 1 d . . . . .
H25C H 0.926941 0.223320 0.818069 0.057 Uiso 1 1 calc R U . A 1
La3' La 1.03293(16) 0.2721(2) 0.93485(14) 0.0196(2) Uani 0.277(5) 1 d . . P A 2
C26 C 1.0743(14) 0.112(3) 0.8693(14) 0.049(2) Uani 0.277(5) 1 d . . P A 2
H26C H 1.056612 0.099177 0.833113 0.058 Uiso 0.277(5) 1 calc R U P A 2
C27 C 1.0552(18) 0.061(2) 0.9122(14) 0.044(2) Uani 0.277(5) 1 d . . P A 2
H27C H 1.021597 0.006035 0.912170 0.053 Uiso 0.277(5) 1 calc R U P A 2
C28 C 1.0970(14) 0.081(2) 0.9511(13) 0.046(2) Uani 0.277(5) 1 d . . P A 2
H28C H 1.098216 0.044195 0.984983 0.055 Uiso 0.277(5) 1 calc R U P A 2
C29 C 1.1484(18) 0.155(3) 0.9361(13) 0.051(2) Uani 0.277(5) 1 d . . P A 2
H29C H 1.190134 0.170584 0.955758 0.061 Uiso 0.277(5) 1 calc R U P A 2
C30 C 1.1333(16) 0.175(2) 0.8829(13) 0.048(2) Uani 0.277(5) 1 d . . P A 2
H30C H 1.162475 0.207671 0.857798 0.057 Uiso 0.277(5) 1 calc R U P A 2
B6 B 1.1205(18) 0.410(3) 0.9665(15) 0.047(2) Uani 0.277(5) 1 d . . P A 2
H6BD H 1.157992 0.397787 0.994634 0.056 Uiso 0.277(5) 1 d R U P A 2
H6BC H 1.115312 0.489047 0.962884 0.056 Uiso 0.277(5) 1 d R U P A 2
H6BA H 1.077942 0.383807 0.982894 0.056 Uiso 0.277(5) 1 d R U P A 2
H6BB H 1.138292 0.384657 0.931164 0.056 Uiso 0.277(5) 1 d R U P A 2

loop_
_atom_site_aniso_label
_atom_site_aniso_U_11
_atom_site_aniso_U_22
_atom_site_aniso_U_33
_atom_site_aniso_U_23
_atom_site_aniso_U_13
_atom_site_aniso_U_12
La1 0.01256(17) 0.02031(18) 0.01834(18) -0.00344(14) 0.00109(13) 0.00104(13)
B1 0.013(3) 0.022(4) 0.043(5) -0.006(3) 0.008(3) 0.003(3)
C1 0.017(4) 0.132(9) 0.016(4) -0.004(5) 0.007(3) 0.012(5)
C2 0.008(4) 0.028(4) 0.080(7) -0.015(4) 0.005(4) 0.002(3)
C3 0.010(4) 0.064(5) 0.031(5) 0.014(4) 0.005(3) 0.007(3)
C4 0.024(5) 0.048(5) 0.059(6) -0.027(4) 0.013(4) -0.012(3)
C5 0.027(5) 0.036(5) 0.083(8) 0.024(5) 0.024(5) 0.010(3)
O1S 0.026(3) 0.023(2) 0.033(3) 0.001(2) 0.000(2) 0.0058(18)
O2S 0.021(2) 0.030(2) 0.022(2) -0.005(2) 0.0054(19) 0.0051(18)
O3S 0.017(3) 0.023(2) 0.023(3) -0.0044(19) 0.0014(19) 0.0003(17)
O4S 0.018(3) 0.032(3) 0.014(2) -0.0002(19) -0.0035(19) -0.0047(18)
O5S 0.020(2) 0.034(3) 0.024(2) -0.011(2) 0.0019(19) -0.0012(19)
O6S 0.023(3) 0.028(3) 0.036(3) -0.013(2) 0.000(2) -0.0015(19)
C1S 0.029(4) 0.035(4) 0.036(5) 0.010(3) 0.000(3) 0.004(3)
C2S 0.030(4) 0.034(4) 0.030(4) 0.007(3) 0.001(3) 0.003(3)
C3S 0.026(4) 0.043(4) 0.024(4) -0.010(3) 0.000(3) 0.010(3)
C4S 0.024(4) 0.032(4) 0.019(4) -0.012(3) -0.007(3) 0.006(3)
C5S 0.031(4) 0.022(3) 0.032(4) -0.012(3) 0.002(3) -0.006(3)
C6S 0.025(4) 0.021(3) 0.036(4) 0.002(3) 0.001(3) -0.002(3)
C7S 0.029(4) 0.041(4) 0.022(4) 0.005(3) -0.002(3) -0.009(3)
C8S 0.037(5) 0.051(5) 0.022(4) 0.001(3) -0.002(3) -0.011(3)
C9S 0.029(5) 0.049(5) 0.027(4) -0.019(3) 0.007(3) 0.001(3)
C10S 0.027(4) 0.042(4) 0.029(4) -0.019(3) -0.006(3) 0.004(3)
C11S 0.034(5) 0.020(4) 0.056(6) -0.009(3) 0.002(4) 0.002(3)
C12S 0.045(5) 0.022(4) 0.049(5) 0.001(3) 0.004(4) 0.008(3)
La2 0.0219(2) 0.0283(2) 0.01770(19) 0.00339(16) -0.00122(14) 0.00161(15)
B2 0.078(9) 0.043(6) 0.045(7) 0.004(5) -0.005(6) -0.009(5)
B3 0.023(5) 0.050(6) 0.049(6) 0.001(4) 0.015(4) 0.000(4)
C6 0.031(5) 0.069(6) 0.034(5) 0.023(4) 0.000(4) -0.011(4)
C7 0.032(5) 0.061(5) 0.028(5) 0.021(4) 0.009(4) 0.011(4)
C8 0.046(5) 0.027(4) 0.020(4) 0.010(3) -0.002(3) 0.003(3)
C9 0.032(5) 0.035(4) 0.029(4) 0.012(3) -0.003(3) 0.002(3)
C10 0.059(6) 0.038(5) 0.034(5) 0.018(4) -0.010(4) -0.021(4)
C11 0.041(6) 0.062(6) 0.042(6) 0.017(4) -0.018(4) 0.001(4)
C12 0.039(5) 0.076(7) 0.020(4) -0.003(4) -0.012(3) 0.000(4)
C13 0.045(6) 0.053(5) 0.025(5) -0.002(4) -0.027(4) 0.000(4)
C14 0.028(4) 0.047(5) 0.049(5) 0.014(4) -0.012(4) -0.003(3)
C15 0.028(5) 0.062(6) 0.042(5) 0.022(4) -0.002(4) 0.010(4)
Na1 0.0205(16) 0.0315(15) 0.0460(19) 0.0089(13) 0.0008(13) 0.0055(11)
O7S 0.097(6) 0.036(3) 0.032(4) -0.002(3) 0.001(3) 0.021(3)
O8S 0.020(3) 0.046(3) 0.047(4) -0.001(3) 0.000(2) -0.004(2)
O9S 0.076(5) 0.058(4) 0.030(4) -0.005(3) 0.011(3) 0.003(3)
O10S 0.083(6) 0.032(3) 0.062(5) -0.003(3) -0.041(4) -0.003(3)
O11S 0.035(4) 0.049(4) 0.117(7) 0.028(4) 0.016(4) 0.004(3)
O12S 0.094(6) 0.056(4) 0.059(5) 0.020(4) 0.029(4) 0.027(4)
O13S 0.036(4) 0.056(4) 0.050(4) 0.011(3) 0.004(3) 0.029(3)
O14S 0.044(4) 0.037(3) 0.047(4) 0.000(3) -0.019(3) 0.012(2)
C13S 0.092(9) 0.032(5) 0.049(6) -0.002(4) -0.034(6) 0.004(5)
C14S 0.041(6) 0.034(5) 0.085(8) 0.008(5) -0.029(5) -0.015(4)
C15S 0.025(5) 0.083(7) 0.093(9) 0.005(6) 0.037(5) 0.005(5)
C16S 0.086(9) 0.083(8) 0.050(7) 0.004(6) 0.042(6) 0.016(6)
C17S 0.145(13) 0.078(8) 0.031(6) -0.021(5) -0.023(7) 0.043(8)
C18S 0.107(8) 0.040(5) 0.066(6) -0.003(5) -0.045(6) 0.004(5)
C19S 0.078(7) 0.051(5) 0.099(7) 0.011(5) -0.055(6) -0.026(5)
C20S 0.059(6) 0.064(6) 0.131(8) 0.023(6) -0.019(6) -0.012(5)
C21S 0.068(6) 0.052(5) 0.123(8) 0.019(5) 0.059(6) 0.004(4)
C22S 0.100(8) 0.074(6) 0.081(7) 0.015(6) 0.053(6) 0.025(6)
C23S 0.087(7) 0.102(7) 0.047(6) -0.004(5) 0.020(5) 0.044(6)
C24S 0.125(12) 0.081(8) 0.034(6) -0.023(6) -0.002(7) 0.037(7)
C25S 0.081(9) 0.085(8) 0.060(7) 0.020(6) 0.024(6) 0.055(6)
C26S 0.049(7) 0.104(10) 0.132(13) 0.058(9) 0.006(7) 0.048(7)
C27S 0.092(7) 0.089(7) 0.065(7) -0.010(5) -0.022(6) 0.048(6)
C28S 0.040(6) 0.068(7) 0.055(7) 0.010(5) -0.005(5) 0.019(4)
C29S 0.079(7) 0.063(6) 0.089(7) -0.018(5) -0.050(6) 0.019(5)
C30S 0.073(10) 0.116(11) 0.103(12) 0.027(9) -0.019(8) 0.042(8)
C31S 0.058(7) 0.048(6) 0.105(10) -0.011(6) 0.001(7) 0.017(5)
C32S 0.054(7) 0.039(5) 0.074(8) -0.003(5) -0.016(5) 0.008(4)
La3 0.0194(2) 0.0182(5) 0.0212(6) 0.0036(4) 0.0009(3) -0.0026(3)
B4 0.045(6) 0.052(6) 0.044(6) 0.012(5) 0.009(5) -0.003(4)
B5 0.045(6) 0.052(6) 0.044(6) 0.012(5) 0.009(5) -0.003(4)
C16 0.131(14) 0.097(11) 0.069(9) -0.015(8) 0.017(9) 0.054(10)
C17 0.121(13) 0.067(8) 0.078(10) -0.020(7) -0.024(9) -0.016(7)
C18 0.112(11) 0.115(11) 0.024(5) 0.009(6) -0.029(6) 0.044(8)
C19 0.053(7) 0.082(7) 0.043(6) 0.020(5) 0.027(5) 0.004(5)
C20 0.084(7) 0.110(8) 0.065(6) 0.023(6) 0.034(6) 0.026(6)
C21 0.018(4) 0.071(6) 0.056(6) 0.022(5) -0.010(4) 0.009(4)
C22 0.052(6) 0.034(4) 0.045(5) 0.005(4) -0.020(4) 0.014(4)
C23 0.031(5) 0.051(5) 0.055(6) 0.038(4) -0.012(4) -0.007(3)
C24 0.061(7) 0.058(6) 0.034(5) 0.020(4) -0.002(4) 0.009(4)
C25 0.049(6) 0.044(5) 0.049(6) 0.008(4) -0.014(4) -0.013(4)
La3' 0.0194(2) 0.0182(5) 0.0212(6) 0.0036(4) 0.0009(3) -0.0026(3)
C26 0.018(4) 0.071(6) 0.056(6) 0.022(5) -0.010(4) 0.009(4)
C27 0.052(6) 0.034(4) 0.045(5) 0.005(4) -0.020(4) 0.014(4)
C28 0.031(5) 0.051(5) 0.055(6) 0.038(4) -0.012(4) -0.007(3)
C29 0.061(7) 0.058(6) 0.034(5) 0.020(4) -0.002(4) 0.009(4)
C30 0.049(6) 0.044(5) 0.049(6) 0.008(4) -0.014(4) -0.013(4)
B6 0.045(6) 0.052(6) 0.044(6) 0.012(5) 0.009(5) -0.003(4)

loop_
_atom_type_symbol
_atom_type_description
_atom_type_scat_dispersion_real
_atom_type_scat_dispersion_imag
_atom_type_scat_source
C C 0.0033 0.0016 'International Tables Vol C Tables 4.2.6.8 and 6.1.1.4'
H H 0.0000 0.0000 'International Tables Vol C Tables 4.2.6.8 and 6.1.1.4'
B B 0.0013 0.0007 'International Tables Vol C Tables 4.2.6.8 and 6.1.1.4'
O O 0.0106 0.0060 'International Tables Vol C Tables 4.2.6.8 and 6.1.1.4'
Na Na 0.0362 0.0249 'International Tables Vol C Tables 4.2.6.8 and 6.1.1.4'
La La -0.2871 2.4523 'International Tables Vol C Tables 4.2.6.8 and 6.1.1.4'

loop_
_geom_angle_atom_site_label_1
_geom_angle_atom_site_label_2
_geom_angle_atom_site_label_3
_geom_angle
_geom_angle_site_symmetry_1
_geom_angle_site_symmetry_3
O2S La1 O6S 119.40(15) . .
O2S La1 O1S 60.58(14) . .
O6S La1 O1S 59.74(16) . .
O2S La1 O4S 118.14(14) . .
O6S La1 O4S 118.48(15) . .
O1S La1 O4S 169.59(14) . .
O2S La1 O3S 60.12(14) . .
O6S La1 O3S 171.48(14) . .
O1S La1 O3S 120.70(14) . .
O4S La1 O3S 59.33(14) . .
O2S La1 O5S 167.49(13) . .
O6S La1 O5S 59.50(15) . .
O1S La1 O5S 119.16(14) . .
O4S La1 O5S 59.53(14) . .
O3S La1 O5S 118.85(14) . .
O2S La1 B1 81.6(2) . .
O6S La1 B1 85.19(18) . .
O1S La1 B1 86.37(19) . .
O4S La1 B1 83.24(19) . .
O3S La1 B1 86.35(18) . .
O5S La1 B1 85.9(2) . .
O2S La1 C2 91.5(2) . .
O6S La1 C2 119.15(18) . .
O1S La1 C2 111.6(2) . .
O4S La1 C2 78.5(2) . .
O3S La1 C2 69.11(17) . .
O5S La1 C2 99.7(2) . .
B1 La1 C2 154.5(2) . .
O2S La1 C3 118.53(19) . .
O6S La1 C3 95.8(2) . .
O1S La1 C3 115.71(19) . .
O4S La1 C3 74.34(18) . .
O3S La1 C3 91.4(2) . .
O5S La1 C3 73.46(19) . .
B1 La1 C3 155.0(2) . .
C2 La1 C3 28.3(2) . .
O2S La1 C4 116.3(2) . .
O6S La1 C4 73.03(19) . .
O1S La1 C4 89.8(2) . .
O4S La1 C4 99.5(2) . .
O3S La1 C4 115.17(18) . .
O5S La1 C4 75.9(2) . .
B1 La1 C4 156.6(2) . .
C2 La1 C4 46.1(2) . .
C3 La1 C4 28.0(2) . .
O2S La1 C5 90.0(2) . .
O6S La1 C5 79.8(2) . .
O1S La1 C5 70.31(19) . .
O4S La1 C5 120.00(19) . .
O3S La1 C5 108.6(2) . .
O5S La1 C5 101.7(2) . .
B1 La1 C5 156.3(2) . .
C2 La1 C5 46.8(2) . .
C3 La1 C5 46.1(2) . .
C4 La1 C5 27.0(3) . .
O2S La1 C1 73.58(19) . .
O6S La1 C1 107.9(2) . .
O1S La1 C1 82.6(2) . .
O4S La1 C1 107.2(2) . .
O3S La1 C1 80.3(2) . .
O5S La1 C1 118.92(19) . .
B1 La1 C1 155.1(2) . .
C2 La1 C1 29.2(2) . .
C3 La1 C1 47.1(2) . .
C4 La1 C1 45.9(2) . .
C5 La1 C1 28.4(3) . .
O2S La1 H1BD 70.4 . .
O6S La1 H1BD 77.0 . .
O1S La1 H1BD 65.8 . .
O4S La1 H1BD 103.8 . .
O3S La1 H1BD 95.3 . .
O5S La1 H1BD 97.7 . .
B1 La1 H1BD 20.6 . .
C2 La1 H1BD 160.8 . .
C3 La1 H1BD 170.8 . .
C4 La1 H1BD 148.2 . .
C5 La1 H1BD 136.1 . .
C1 La1 H1BD 140.5 . .
O2S La1 H1BC 102.7 . .
O6S La1 H1BC 75.9 . .
O1S La1 H1BC 97.7 . .
O4S La1 H1BC 72.2 . .
O3S La1 H1BC 95.7 . .
O5S La1 H1BC 64.8 . .
B1 La1 H1BC 21.1 . .
C2 La1 H1BC 150.7 . .
C3 La1 H1BC 135.7 . .
C4 La1 H1BC 138.5 . .
C5 La1 H1BC 155.7 . .
C1 La1 H1BC 175.5 . .
H1BD La1 H1BC 37.3 . .
La1 B1 H1BA 78.8 . .
La1 B1 H1BD 57.5 . .
H1BA B1 H1BD 113.7 . .
La1 B1 H1BC 67.0 . .
H1BA B1 H1BC 98.5 . .
H1BD B1 H1BC 105.5 . .
La1 B1 H1BB 176.6 . .
H1BA B1 H1BB 97.9 . .
H1BD B1 H1BB 123.8 . .
H1BC B1 H1BB 114.6 . .
C5 C1 C2 105.8(7) . .
C5 C1 La1 75.5(4) . .
C2 C1 La1 74.6(4) . .
C5 C1 H1A 126.3 . .
C2 C1 H1A 126.3 . .
La1 C1 H1A 126.3 . .
C3 C2 C1 107.1(7) . .
C3 C2 La1 75.9(4) . .
C1 C2 La1 76.2(4) . .
C3 C2 H2A 125.6 . .
C1 C2 H2A 125.6 . .
La1 C2 H2A 125.6 . .
C4 C3 C2 107.3(7) . .
C4 C3 La1 76.2(5) . .
C2 C3 La1 75.8(4) . .
C4 C3 H3A 125.5 . .
C2 C3 H3A 125.5 . .
La1 C3 H3A 125.5 . .
C5 C4 C3 110.8(8) . .
C5 C4 La1 76.8(5) . .
C3 C4 La1 75.8(4) . .
C5 C4 H4A 124.0 . .
C3 C4 H4A 124.0 . .
La1 C4 H4A 124.0 . .
C4 C5 C1 109.0(8) . .
C4 C5 La1 76.2(5) . .
C1 C5 La1 76.1(5) . .
C4 C5 H5A 124.8 . .
C1 C5 H5A 124.8 . .
La1 C5 H5A 124.8 . .
C12S O1S C1S 110.5(5) . .
C12S O1S La1 121.4(4) . .
C1S O1S La1 118.8(4) . .
C3S O2S C2S 111.7(5) . .
C3S O2S La1 119.4(4) . .
C2S O2S La1 118.6(4) . .
C4S O3S C5S 110.6(5) . .
C4S O3S La1 117.4(4) . .
C5S O3S La1 119.5(4) . .
C6S O4S C7S 112.0(5) . .
C6S O4S La1 118.7(4) . .
C7S O4S La1 119.7(4) . .
C9S O5S C8S 110.6(5) . .
C9S O5S La1 118.7(4) . .
C8S O5S La1 118.8(4) . .
C11S O6S C10S 111.3(5) . .
C11S O6S La1 118.9(4) . .
C10S O6S La1 119.6(4) . .
O1S C1S C2S 107.9(6) . .
O1S C1S H1SA 110.1 . .
C2S C1S H1SA 110.1 . .
O1S C1S H1SB 110.1 . .
C2S C1S H1SB 110.1 . .
H1SA C1S H1SB 108.4 . .
O2S C2S C1S 107.0(6) . .
O2S C2S H2SA 110.3 . .
C1S C2S H2SA 110.3 . .
O2S C2S H2SB 110.3 . .
C1S C2S H2SB 110.3 . .
H2SA C2S H2SB 108.6 . .
O2S C3S C4S 107.5(6) . .
O2S C3S H3SA 110.2 . .
C4S C3S H3SA 110.2 . .
O2S C3S H3SB 110.2 . .
C4S C3S H3SB 110.2 . .
H3SA C3S H3SB 108.5 . .
O3S C4S C3S 107.8(6) . .
O3S C4S H4SA 110.2 . .
C3S C4S H4SA 110.2 . .
O3S C4S H4SB 110.2 . .
C3S C4S H4SB 110.2 . .
H4SA C4S H4SB 108.5 . .
O3S C5S C6S 108.6(5) . .
O3S C5S H5SA 110.0 . .
C6S C5S H5SA 110.0 . .
O3S C5S H5SB 110.0 . .
C6S C5S H5SB 110.0 . .
H5SA C5S H5SB 108.4 . .
O4S C6S C5S 106.5(5) . .
O4S C6S H6SA 110.4 . .
C5S C6S H6SA 110.4 . .
O4S C6S H6SB 110.4 . .
C5S C6S H6SB 110.4 . .
H6SA C6S H6SB 108.6 . .
O4S C7S C8S 107.4(6) . .
O4S C7S H7SA 110.2 . .
C8S C7S H7SA 110.2 . .
O4S C7S H7SB 110.2 . .
C8S C7S H7SB 110.2 . .
H7SA C7S H7SB 108.5 . .
O5S C8S C7S 107.6(6) . .
O5S C8S H8SA 110.2 . .
C7S C8S H8SA 110.2 . .
O5S C8S H8SB 110.2 . .
C7S C8S H8SB 110.2 . .
H8SA C8S H8SB 108.5 . .
O5S C9S C10S 107.8(6) . .
O5S C9S H9SA 110.1 . .
C10S C9S H9SA 110.1 . .
O5S C9S H9SB 110.1 . .
C10S C9S H9SB 110.1 . .
H9SA C9S H9SB 108.5 . .
O6S C10S C9S 106.9(6) . .
O6S C10S H10A 110.3 . .
C9S C10S H10A 110.3 . .
O6S C10S H10B 110.3 . .
C9S C10S H10B 110.3 . .
H10A C10S H10B 108.6 . .
O6S C11S C12S 106.8(6) . .
O6S C11S H11A 110.4 . .
C12S C11S H11A 110.4 . .
O6S C11S H11B 110.4 . .
C12S C11S H11B 110.4 . .
H11A C11S H11B 108.6 . .
O1S C12S C11S 107.0(6) . .
O1S C12S H12A 110.3 . .
C11S C12S H12A 110.3 . .
O1S C12S H12B 110.3 . .
C11S C12S H12B 110.3 . .
H12A C12S H12B 108.6 . .
B2 La2 B3 101.1(3) . .
B2 La2 C13 134.9(3) . .
B3 La2 C13 101.5(3) . .
B2 La2 C14 111.9(3) . .
B3 La2 C14 129.2(3) . .
C13 La2 C14 29.2(2) . .
B2 La2 C12 119.5(3) . .
B3 La2 C12 82.8(3) . .
C13 La2 C12 28.7(2) . .
C14 La2 C12 47.6(3) . .
B2 La2 C10 132.7(3) . .
B3 La2 C10 97.4(3) . .
C13 La2 C10 81.7(2) . .
C14 La2 C10 87.8(2) . .
C12 La2 C10 105.7(3) . .
B2 La2 C8 87.2(3) . .
B3 La2 C8 98.0(3) . .
C13 La2 C8 127.1(2) . .
C14 La2 C8 120.4(2) . .
C12 La2 C8 152.8(2) . .
C10 La2 C8 47.1(2) . .
B2 La2 C11 91.5(3) . .
B3 La2 C11 95.9(3) . .
C13 La2 C11 47.7(3) . .
C14 La2 C11 47.6(3) . .
C12 La2 C11 29.1(3) . .
C10 La2 C11 129.4(3) . .
C8 La2 C11 166.0(3) . .
B2 La2 C6 113.8(3) . .
B3 La2 C6 125.6(3) . .
C13 La2 C6 82.6(3) . .
C14 La2 C6 74.6(2) . .
C12 La2 C6 111.2(3) . .
C10 La2 C6 28.7(3) . .
C8 La2 C6 46.8(2) . .
C11 La2 C6 122.2(3) . .
B2 La2 C7 87.5(3) . .
B3 La2 C7 126.1(3) . .
C13 La2 C7 109.1(3) . .
C14 La2 C7 93.7(2) . .
C12 La2 C7 137.6(3) . .
C10 La2 C7 47.2(3) . .
C8 La2 C7 28.7(2) . .
C11 La2 C7 137.3(3) . .
C6 La2 C7 28.3(2) . .
B2 La2 C15 87.7(3) . .
B3 La2 C15 124.6(3) . .
C13 La2 C15 47.6(3) . .
C14 La2 C15 28.7(2) . .
C12 La2 C15 47.5(3) . .
C10 La2 C15 116.0(3) . .
C8 La2 C15 137.2(2) . .
C11 La2 C15 28.8(2) . .
C6 La2 C15 98.1(2) . .
C7 La2 C15 108.6(2) . .
B2 La2 C9 113.3(3) . .
B3 La2 C9 82.0(3) . .
C13 La2 C9 108.1(2) . .
C14 La2 C9 116.0(2) . .
C12 La2 C9 126.9(2) . .
C10 La2 C9 28.4(2) . .
C8 La2 C9 28.5(2) . .
C11 La2 C9 155.1(3) . .
C6 La2 C9 46.7(2) . .
C7 La2 C9 47.0(2) . .
C15 La2 C9 143.5(2) . .
B2 La2 H2BC 21.5 . .
B3 La2 H2BC 122.3 . .
C13 La2 H2BC 120.1 . .
C14 La2 H2BC 93.2 . .
C12 La2 H2BC 115.1 . .
C10 La2 H2BC 124.8 . .
C8 La2 H2BC 87.6 . .
C11 La2 H2BC 86.1 . .
C6 La2 H2BC 99.5 . .
C7 La2 H2BC 77.8 . .
C15 La2 H2BC 73.3 . .
C9 La2 H2BC 116.1 . .
B2 La2 H2BA 96.9 . .
B3 La2 H2BA 20.8 . .
C13 La2 H2BA 90.9 . .
C14 La2 H2BA 114.5 . .
C12 La2 H2BA 66.9 . .
C10 La2 H2BA 113.9 . .
C8 La2 H2BA 118.4 . .
C11 La2 H2BA 75.6 . .
C6 La2 H2BA 142.5 . .
C7 La2 H2BA 146.8 . .
C15 La2 H2BA 104.4 . .
C9 La2 H2BA 102.4 . .
H2BC La2 H2BA 115.4 . .
B2 La2 H3BC 89.1 . .
B3 La2 H3BC 21.4 . .
C13 La2 H3BC 121.8 . .
C14 La2 H3BC 150.4 . .
C12 La2 H3BC 104.2 . .
C10 La2 H3BC 93.0 . .
C8 La2 H3BC 79.7 . .
C11 La2 H3BC 114.2 . .
C6 La2 H3BC 117.1 . .
C7 La2 H3BC 108.5 . .
C15 La2 H3BC 142.6 . .
C9 La2 H3BC 70.4 . .
H2BC La2 H3BC 110.2 . .
H2BA La2 H3BC 39.2 . .
B2 La2 H3BD 122.4 . .
B3 La2 H3BD 21.4 . .
C13 La2 H3BD 84.5 . .
C14 La2 H3BD 113.6 . .
C12 La2 H3BD 72.7 . .
C10 La2 H3BD 82.3 . .
C8 La2 H3BD 98.4 . .
C11 La2 H3BD 94.1 . .
C6 La2 H3BD 110.8 . .
C7 La2 H3BD 122.0 . .
C15 La2 H3BD 119.8 . .
C9 La2 H3BD 75.0 . .
H2BC La2 H3BD 143.5 . .
H2BA La2 H3BD 31.7 . .
H3BC La2 H3BD 37.6 . .
B2 La2 H2BA 21.1 . .
B3 La2 H2BA 88.1 . .
C13 La2 H2BA 155.7 . .
C14 La2 H2BA 132.2 . .
C12 La2 H2BA 134.8 . .
C10 La2 H2BA 119.4 . .
C8 La2 H2BA 72.3 . .
C11 La2 H2BA 109.6 . .
C6 La2 H2BA 110.0 . .
C7 La2 H2BA 81.7 . .
C15 La2 H2BA 108.8 . .
C9 La2 H2BA 95.2 . .
H2BC La2 H2BA 39.2 . .
H2BA La2 H2BA 90.7 . .
H3BC La2 H2BA 72.0 . .
H3BD La2 H2BA 108.7 . .
La2 B2 H2BD 173.9 . .
La2 B2 H2BC 73.4 . .
H2BD B2 H2BC 101.3 . .
La2 B2 H2BB 91.4 . .
H2BD B2 H2BB 87.1 . .
H2BC B2 H2BB 106.4 . .
La2 B2 H2BA 65.3 . .
H2BD B2 H2BA 120.6 . .
H2BC B2 H2BA 119.9 . .
H2BB B2 H2BA 116.1 . .
La2 B3 H3BB 168.2 . .
La2 B3 H3BA 74.9 . .
H2BB B3 H3BA 115.8 . .
La2 B3 H3BC 65.9 . .
H3BB B3 H3BC 109.1 . .
H3BA B3 H3BC 122.6 . .
La2 B3 H3BD 63.7 . .
H3BB B3 H3BD 109.6 . .
H3BA B3 H3BD 90.7 . .
H3BC B3 H3BD 106.2 . .
C7 C6 C10 108.8(8) . .
C7 C6 La2 76.0(5) . .
C10 C6 La2 75.3(4) . .
C7 C6 H6A 125.0 . .
C10 C6 H6A 125.0 . .
La2 C6 H6A 125.0 . .
C6 C7 C8 107.5(8) . .
C6 C7 La2 75.7(5) . .
C8 C7 La2 75.3(4) . .
C6 C7 H7A 125.5 . .
C8 C7 H7A 125.5 . .
La2 C7 H7A 125.5 . .
C9 C8 C7 107.9(7) . .
C9 C8 La2 76.4(4) . .
C7 C8 La2 76.0(4) . .
C9 C8 H8A 125.2 . .
C7 C8 H8A 125.2 . .
La2 C8 H8A 125.2 . .
C10 C9 C8 108.4(8) . .
C10 C9 La2 75.1(4) . .
C8 C9 La2 75.1(4) . .
C10 C9 H9A 125.3 . .
C8 C9 H9A 125.3 . .
La2 C9 H9A 125.3 . .
C9 C10 C6 107.4(8) . .
C9 C10 La2 76.6(4) . .
C6 C10 La2 76.0(5) . .
C9 C10 H10C 125.4 . .
C6 C10 H10C 125.4 . .
La2 C10 H10C 125.4 . .
C15 C11 C12 107.3(8) . .
C15 C11 La2 75.9(5) . .
C12 C11 La2 74.8(5) . .
C15 C11 H11C 125.7 . .
C12 C11 H11C 125.7 . .
La2 C11 H11C 125.7 . .
C13 C12 C11 108.3(8) . .
C13 C12 La2 75.1(5) . .
C11 C12 La2 76.1(5) . .
C13 C12 H12C 125.2 . .
C11 C12 H12C 125.2 . .
La2 C12 H12C 125.2 . .
C12 C13 C14 108.1(8) . .
C12 C13 La2 76.1(5) . .
C14 C13 La2 75.8(4) . .
C12 C13 H13C 125.2 . .
C14 C13 H13C 125.2 . .
La2 C13 H13C 125.2 . .
C15 C14 C13 108.0(8) . .
C15 C14 La2 76.8(5) . .
C13 C14 La2 75.0(5) . .
C15 C14 H14C 125.3 . .
C13 C14 H14C 125.3 . .
La2 C14 H14C 125.3 . .
C14 C15 C11 108.4(8) . .
C14 C15 La2 74.6(4) . .
C11 C15 La2 75.3(5) . .
C14 C15 H15C 125.3 . .
C11 C15 H15C 125.3 . .
La2 C15 H15C 125.3 . .
O14S Na1 O13S 170.6(3) . .
O14S Na1 O7S 87.8(2) . .
O13S Na1 O7S 87.1(2) . .
O14S Na1 O8S 98.1(2) . .
O13S Na1 O8S 86.7(2) . .
O7S Na1 O8S 63.5(2) . .
O14S Na1 O11S 84.1(2) . .
O13S Na1 O11S 91.7(2) . .
O7S Na1 O11S 120.3(3) . .
O8S Na1 O11S 175.8(3) . .
O14S Na1 O10S 98.7(2) . .
O13S Na1 O10S 86.4(2) . .
O7S Na1 O10S 173.5(2) . .
O8S Na1 O10S 115.8(2) . .
O11S Na1 O10S 60.2(3) . .
O14S Na1 O9S 88.8(2) . .
O13S Na1 O9S 100.6(2) . .
O7S Na1 O9S 123.1(2) . .
O8S Na1 O9S 60.9(2) . .
O11S Na1 O9S 115.7(3) . .
O10S Na1 O9S 58.1(2) . .
O14S Na1 O12S 87.4(2) . .
O13S Na1 O12S 83.3(2) . .
O7S Na1 O12S 59.7(2) . .
O8S Na1 O12S 122.6(2) . .
O11S Na1 O12S 61.0(3) . .
O10S Na1 O12S 119.7(3) . .
O9S Na1 O12S 175.2(2) . .
C24S O7S C13S 112.7(8) . .
C24S O7S Na1 121.2(7) . .
C13S O7S Na1 110.7(5) . .
C14S O8S C15S 110.8(7) . .
C14S O8S Na1 115.2(5) . .
C15S O8S Na1 114.3(5) . .
C16S O9S C17S 112.7(9) . .
C16S O9S Na1 113.4(5) . .
C17S O9S Na1 116.1(7) . .
C18S O10S C19S 111.7(8) . .
C18S O10S Na1 120.8(6) . .
C19S O10S Na1 117.6(7) . .
C20S O11S C21S 116.4(9) . .
C20S O11S Na1 112.7(7) . .
C21S O11S Na1 115.9(6) . .
C22S O12S C23S 113.4(9) . .
C22S O12S Na1 105.4(6) . .
C23S O12S Na1 109.2(6) . .
C25S O13S C28S 107.8(7) . .
C25S O13S Na1 129.3(6) . .
C28S O13S Na1 122.6(5) . .
C29S O14S C32S 106.4(7) . .
C29S O14S Na1 130.3(6) . .
C32S O14S Na1 121.6(5) . .
O7S C13S C14S 109.5(7) . .
O7S C13S H13A 109.8 . .
C14S C13S H13A 109.8 . .
O7S C13S H13B 109.8 . .
C14S C13S H13B 109.8 . .
H13A C13S H13B 108.2 . .
O8S C14S C13S 107.6(7) . .
O8S C14S H14A 110.2 . .
C13S C14S H14A 110.2 . .
O8S C14S H14B 110.2 . .
C13S C14S H14B 110.2 . .
H14A C14S H14B 108.5 . .
C16S C15S O8S 109.5(8) . .
C16S C15S H15A 109.8 . .
O8S C15S H15A 109.8 . .
C16S C15S H15B 109.8 . .
O8S C15S H15B 109.8 . .
H15A C15S H15B 108.2 . .
O9S C16S C15S 108.9(8) . .
O9S C16S H16A 109.9 . .
C15S C16S H16A 109.9 . .
O9S C16S H16B 109.9 . .
C15S C16S H16B 109.9 . .
H16A C16S H16B 108.3 . .
O9S C17S C18S 109.0(9) . .
O9S C17S H17A 109.9 . .
C18S C17S H17A 109.9 . .
O9S C17S H17B 109.9 . .
C18S C17S H17B 109.9 . .
H17A C17S H17B 108.3 . .
O10S C18S C17S 110.4(9) . .
O10S C18S H18A 109.6 . .
C17S C18S H18A 109.6 . .
O10S C18S H18B 109.6 . .
C17S C18S H18B 109.6 . .
H18A C18S H18B 108.1 . .
O10S C19S C20S 110.7(9) . .
O10S C19S H19A 109.5 . .
C20S C19S H19A 109.5 . .
O10S C19S H19B 109.5 . .
C20S C19S H19B 109.5 . .
H19A C19S H19B 108.1 . .
O11S C20S C19S 109.1(10) . .
O11S C20S H20A 109.9 . .
C19S C20S H20A 109.9 . .
O11S C20S H20B 109.9 . .
C19S C20S H20B 109.9 . .
H20A C20S H20B 108.3 . .
C22S C21S O11S 110.3(9) . .
C22S C21S H21A 109.6 . .
O11S C21S H21A 109.6 . .
C22S C21S H21B 109.6 . .
O11S C21S H21B 109.6 . .
H21A C21S H21B 108.1 . .
O12S C22S C21S 108.7(10) . .
O12S C22S H22A 110.0 . .
C21S C22S H22A 110.0 . .
O12S C22S H22B 110.0 . .
C21S C22S H22B 110.0 . .
H22A C22S H22B 108.3 . .
O12S C23S C24S 109.8(10) . .
O12S C23S H23A 109.7 . .
C24S C23S H23A 109.7 . .
O12S C23S H23B 109.7 . .
C24S C23S H23B 109.7 . .
H23A C23S H23B 108.2 . .
O7S C24S C23S 107.0(9) . .
O7S C24S H24A 110.3 . .
C23S C24S H24A 110.3 . .
O7S C24S H24B 110.3 . .
C23S C24S H24B 110.3 . .
H24A C24S H24B 108.6 . .
O13S C25S C26S 105.0(9) . .
O13S C25S H25A 110.7 . .
C26S C25S H25A 110.7 . .
O13S C25S H25B 110.7 . .
C26S C25S H25B 110.7 . .
H25A C25S H25B 108.8 . .
C27S C26S C25S 104.0(9) . .
C27S C26S H26A 111.0 . .
C25S C26S H26A 111.0 . .
C27S C26S H26B 111.0 . .
C25S C26S H26B 111.0 . .
H26A C26S H26B 109.0 . .
C26S C27S C28S 103.8(9) . .
C26S C27S H27A 111.0 . .
C28S C27S H27A 111.0 . .
C26S C27S H27B 111.0 . .
C28S C27S H27B 111.0 . .
H27A C27S H27B 109.0 . .
O13S C28S C27S 108.5(8) . .
O13S C28S H28A 110.0 . .
C27S C28S H28A 110.0 . .
O13S C28S H28B 110.0 . .
C27S C28S H28B 110.0 . .
H28A C28S H28B 108.4 . .
O14S C29S C30S 110.7(9) . .
O14S C29S H29A 109.5 . .
C30S C29S H29A 109.5 . .
O14S C29S H29B 109.5 . .
C30S C29S H29B 109.5 . .
H29A C29S H29B 108.1 . .
C29S C30S C31S 100.4(9) . .
C29S C30S H30A 111.7 . .
C31S C30S H30A 111.7 . .
C29S C30S H30B 111.7 . .
C31S C30S H30B 111.7 . .
H30A C30S H30B 109.5 . .
C32S C31S C30S 99.6(8) . .
C32S C31S H31A 111.9 . .
C30S C31S H31A 111.9 . .
C32S C31S H31B 111.9 . .
C30S C31S H31B 111.9 . .
H31A C31S H31B 109.6 . .
O14S C32S C31S 107.4(8) . .
O14S C32S H32A 110.2 . .
C31S C32S H32A 110.2 . .
O14S C32S H32B 110.2 . .
C31S C32S H32B 110.2 . .
H32A C32S H32B 108.5 . .
B4 La3 C25 85.4(4) . .
B4 La3 B5 100.9(5) . .
C25 La3 B5 121.2(4) . .
B4 La3 C24 93.9(4) . .
C25 La3 C24 29.6(3) . .
B5 La3 C24 91.7(4) . .
B4 La3 C21 106.7(4) . .
C25 La3 C21 28.3(3) . .
B5 La3 C21 131.6(3) . .
C24 La3 C21 48.1(3) . .
B4 La3 C23 122.1(4) . .
C25 La3 C23 46.9(2) . .
B5 La3 C23 84.4(3) . .
C24 La3 C23 28.2(3) . .
C21 La3 C23 47.3(2) . .
B4 La3 C22 131.8(4) . .
C25 La3 C22 46.5(3) . .
B5 La3 C22 106.1(3) . .
C24 La3 C22 46.9(3) . .
C21 La3 C22 28.8(2) . .
C23 La3 C22 28.1(3) . .
B4 La3 C17 127.4(4) . .
C25 La3 C17 128.6(4) . .
B5 La3 C17 93.1(4) . .
C24 La3 C17 136.4(4) . .
C21 La3 C17 100.4(4) . .
C23 La3 C17 109.5(4) . .
C22 La3 C17 90.3(4) . .
B4 La3 C19 83.6(4) . .
C25 La3 C19 115.3(3) . .
B5 La3 C19 123.5(4) . .
C24 La3 C19 144.6(3) . .
C21 La3 C19 98.8(3) . .
C23 La3 C19 139.8(3) . .
C22 La3 C19 111.7(3) . .
C17 La3 C19 47.8(4) . .
B4 La3 C20 100.4(4) . .
C25 La3 C20 95.3(4) . .
B5 La3 C20 138.9(5) . .
C24 La3 C20 121.4(4) . .
C21 La3 C20 73.4(3) . .
C23 La3 C20 112.7(3) . .
C22 La3 C20 84.5(3) . .
C17 La3 C20 46.5(4) . .
C19 La3 C20 27.3(3) . .
B4 La3 C18 96.5(4) . .
C25 La3 C18 140.8(3) . .
B5 La3 C18 97.0(4) . .
C24 La3 C18 164.9(3) . .
C21 La3 C18 117.9(3) . .
C23 La3 C18 140.5(3) . .
C22 La3 C18 118.4(3) . .
C17 La3 C18 31.1(3) . .
C19 La3 C18 27.6(3) . .
C20 La3 C18 45.7(4) . .
B4 La3 C16 126.1(5) . .
C25 La3 C16 102.4(4) . .
B5 La3 C16 118.1(5) . .
C24 La3 C16 118.9(4) . .
C21 La3 C16 74.8(4) . .
C23 La3 C16 98.7(4) . .
C22 La3 C16 72.9(4) . .
C17 La3 C16 27.6(4) . .
C19 La3 C16 44.5(4) . .
C20 La3 C16 26.6(4) . .
C18 La3 C16 46.0(4) . .
B4 La3 H4BD 22.4 . .
C25 La3 H4BD 78.6 . .
B5 La3 H4BD 122.7 . .
C24 La3 H4BD 97.2 . .
C21 La3 H4BD 92.3 . .
C23 La3 H4BD 123.8 . .
C22 La3 H4BD 120.8 . .
C17 La3 H4BD 115.9 . .
C19 La3 H4BD 68.3 . .
C20 La3 H4BD 79.8 . .
C18 La3 H4BD 88.5 . .
C16 La3 H4BD 106.3 . .
B4 La3 H4BC 22.5 . .
C25 La3 H4BC 71.9 . .
B5 La3 H4BC 92.4 . .
C24 La3 H4BC 73.3 . .
C21 La3 H4BC 98.2 . .
C23 La3 H4BC 100.8 . .
C22 La3 H4BC 116.7 . .
C17 La3 H4BC 149.6 . .
C19 La3 H4BC 105.6 . .
C20 La3 H4BC 118.6 . .
C18 La3 H4BC 118.4 . .
C16 La3 H4BC 145.1 . .
H4BD La3 H4BC 39.1 . .
B4 La3 H5BC 91.7 . .
C25 La3 H5BC 100.8 . .
B5 La3 H5BC 22.0 . .
C24 La3 H5BC 72.3 . .
C21 La3 H5BC 117.7 . .
C23 La3 H5BC 72.3 . .
C22 La3 H5BC 98.8 . .
C17 La3 H5BC 114.2 . .
C19 La3 H5BC 142.9 . .
C20 La3 H5BC 160.6 . .
C18 La3 H5BC 118.2 . .
C16 La3 H5BC 136.7 . .
H4BD La3 H5BC 113.8 . .
H4BC La3 H5BC 77.1 . .
B4 La3 H5BB 121.5 . .
C25 La3 H5BB 125.9 . .
B5 La3 H5BB 22.3 . .
C24 La3 H5BB 97.7 . .
C21 La3 H5BB 123.3 . .
C23 La3 H5BB 80.7 . .
C22 La3 H5BB 94.6 . .
C17 La3 H5BB 73.9 . .
C19 La3 H5BB 113.7 . .
C20 La3 H5BB 120.3 . .
C18 La3 H5BB 86.2 . .
C16 La3 H5BB 96.8 . .
H4BD La3 H5BB 141.9 . .
H4BC La3 H5BB 114.7 . .
H5BC La3 H5BB 40.6 . .
B4 La3 H5BA 92.1 . .
C25 La3 H5BA 141.5 . .
B5 La3 H5BA 22.3 . .
C24 La3 H5BA 112.9 . .
C21 La3 H5BA 153.1 . .
C23 La3 H5BA 106.4 . .
C22 La3 H5BA 125.4 . .
C17 La3 H5BA 82.2 . .
C19 La3 H5BA 102.5 . .
C20 La3 H5BA 122.8 . .
C18 La3 H5BA 77.7 . .
C16 La3 H5BA 109.8 . .
H4BD La3 H5BA 110.8 . .
H4BC La3 H5BA 91.9 . .
H5BC La3 H5BA 40.8 . .
H5BB La3 H5BA 31.4 . .
La3 B4 H4BD 71.8 . .
La3 B4 H4BC 65.1 . .
H4BD B4 H4BC 109.3 . .
La3 B4 H4BB 176.2 . .
H4BD B4 H4BB 111.5 . .
H4BC B4 H4BB 111.5 . .
La3 B4 H4BA 78.8 . .
H4BD B4 H4BA 111.5 . .
H4BC B4 H4BA 111.5 . .
H4BB B4 H4BA 101.5 . .
La3 B5 H5BD 170.0 . .
La3 B5 H5BC 58.6 . .
H5BD B5 H5BC 111.5 . .
La3 B5 H5BB 72.9 . .
H5BD B5 H5BB 114.3 . .
H5BC B5 H5BB 114.3 . .
La3 B5 H5BA 72.0 . .
H5BD B5 H5BA 114.3 . .
H5BC B5 H5BA 114.3 . .
H5BB B5 H5BA 85.8 . .
C20 C16 C17 113.3(13) . .
C20 C16 La3' 80.5(7) . .
C17 C16 La3' 70.1(8) . .
C20 C16 La3 75.2(7) . .
C17 C16 La3 74.3(8) . .
C20 C16 H16C 123.2 . .
C17 C16 H16C 123.2 . .
La3 C16 H16C 123.2 . .
C16 C17 C18 101.7(11) . .
C16 C17 La3' 78.1(8) . .
C18 C17 La3' 79.5(6) . .
C16 C17 La3 78.1(7) . .
C18 C17 La3 75.8(6) . .
C16 C17 H17C 127.3 . .
C18 C17 H17C 127.3 . .
La3 C17 H17C 127.3 . .
C19 C18 C17 104.9(9) . .
C19 C18 La3' 78.4(6) . .
C17 C18 La3' 65.6(6) . .
C19 C18 La3 74.7(5) . .
C17 C18 La3 73.1(6) . .
C19 C18 H18C 126.9 . .
C17 C18 H18C 126.9 . .
La3 C18 H18C 126.9 . .
C20 C19 C18 110.6(12) . .
C20 C19 La3' 73.4(6) . .
C18 C19 La3' 72.1(6) . .
C20 C19 La3 76.8(6) . .
C18 C19 La3 77.7(6) . .
C20 C19 H19C 124.0 . .
C18 C19 H19C 124.0 . .
La3 C19 H19C 124.0 . .
C16 C20 C19 109.1(15) . .
C16 C20 La3' 70.2(8) . .
C19 C20 La3' 77.7(7) . .
C16 C20 La3 78.3(8) . .
C19 C20 La3 76.0(6) . .
C16 C20 H20C 124.6 . .
C19 C20 H20C 124.6 . .
La3 C20 H20C 124.6 . .
C25 C21 C22 105.5(8) . .
C25 C21 La3 73.3(5) . .
C22 C21 La3 75.8(5) . .
C25 C21 La3' 81.7(5) . .
C22 C21 La3' 70.4(4) . .
C25 C21 H21C 126.5 . .
C22 C21 H21C 126.5 . .
La3 C21 H21C 126.5 . .
C23 C22 C21 109.1(8) . .
C23 C22 La3' 80.2(5) . .
C21 C22 La3' 80.6(5) . .
C23 C22 La3 75.7(4) . .
C21 C22 La3 75.4(5) . .
C23 C22 H22C 124.9 . .
C21 C22 H22C 124.9 . .
La3 C22 H22C 124.9 . .
C24 C23 C22 109.4(8) . .
C24 C23 La3 74.4(5) . .
C22 C23 La3 76.2(5) . .
C24 C23 La3' 83.2(5) . .
C22 C23 La3' 71.4(5) . .
C24 C23 H23C 124.8 . .
C22 C23 H23C 124.8 . .
La3 C23 H23C 124.8 . .
C23 C24 C25 105.6(9) . .
C23 C24 La3 77.3(5) . .
C25 C24 La3 74.1(5) . .
C23 C24 La3' 69.9(5) . .
C25 C24 La3' 75.7(5) . .
C23 C24 H24C 126.2 . .
C25 C24 H24C 126.2 . .
La3 C24 H24C 126.2 . .
C21 C25 C24 110.4(8) . .
C21 C25 La3 78.4(5) . .
C24 C25 La3 76.2(5) . .
C21 C25 La3' 71.5(5) . .
C24 C25 La3' 76.9(5) . .
C21 C25 H25C 124.0 . .
C24 C25 H25C 124.0 . .
La3 C25 H25C 124.0 . .
C17 La3' C16 31.8(4) . .
C17 La3' C18 34.9(4) . .
C16 La3' C18 51.6(4) . .
C17 La3' C20 51.9(5) . .
C16 La3' C20 29.2(4) . .
C18 La3' C20 49.7(4) . .
C17 La3' B6 64.1(9) . .
C16 La3' B6 86.2(9) . .
C18 La3' B6 86.7(9) . .
C20 La3' B6 114.0(9) . .
C17 La3' C19 52.7(4) . .
C16 La3' C19 48.6(4) . .
C18 La3' C19 29.5(3) . .
C20 La3' C19 28.9(3) . .
B6 La3' C19 114.2(8) . .
C17 La3' C22 101.7(4) . .
C16 La3' C22 80.0(4) . .
C18 La3' C22 131.6(4) . .
C20 La3' C22 90.1(4) . .
B6 La3' C22 88.0(8) . .
C19 La3' C22 118.8(3) . .
C17 La3' C30 133.1(7) . .
C16 La3' C30 164.2(8) . .
C18 La3' C30 113.7(7) . .
C20 La3' C30 149.0(7) . .
B6 La3' C30 87.1(10) . .
C19 La3' C30 122.8(7) . .
C22 La3' C30 114.0(7) . .
C17 La3' C23 121.9(4) . .
C16 La3' C23 107.1(4) . .
C18 La3' C23 156.4(4) . .
C20 La3' C23 118.0(4) . .
B6 La3' C23 81.5(8) . .
C19 La3' C23 146.2(3) . .
C22 La3' C23 28.4(3) . .
C30 La3' C23 86.1(7) . .
C17 La3' C29 105.7(8) . .
C16 La3' C29 135.2(7) . .
C18 La3' C29 85.4(7) . .
C20 La3' C29 129.6(7) . .
B6 La3' C29 78.8(11) . .
C19 La3' C29 100.7(7) . .
C22 La3' C29 140.2(7) . .
C30 La3' C29 29.0(8) . .
C23 La3' C29 111.9(7) . .
C17 La3' C21 109.8(4) . .
C16 La3' C21 79.6(4) . .
C18 La3' C21 125.1(4) . .
C20 La3' C21 75.6(4) . .
B6 La3' C21 116.8(8) . .
C19 La3' C21 100.7(3) . .
C22 La3' C21 28.9(3) . .
C30 La3' C21 116.2(7) . .
C23 La3' C21 46.7(3) . .
C29 La3' C21 144.5(7) . .
C17 La3' C28 102.2(8) . .
C16 La3' C28 120.6(8) . .
C18 La3' C28 70.6(7) . .
C20 La3' C28 103.0(7) . .
B6 La3' C28 104.4(11) . .
C19 La3' C28 75.1(7) . .
C22 La3' C28 156.0(7) . .
C30 La3' C28 47.8(9) . .
C23 La3' C28 132.1(7) . .
C29 La3' C28 30.6(9) . .
C21 La3' C28 135.6(7) . .
C17 La3' H6BA 42.9 . .
C16 La3' H6BA 65.1 . .
C18 La3' H6BA 69.8 . .
C20 La3' H6BA 92.4 . .
B6 La3' H6BA 21.7 . .
C19 La3' H6BA 94.6 . .
C22 La3' H6BA 89.6 . .
C30 La3' H6BA 106.2 . .
C23 La3' H6BA 93.1 . .
C29 La3' H6BA 91.3 . .
C21 La3' H6BA 114.7 . .
C28 La3' H6BA 109.6 . .
C17 La3' H6BB 86.7 . .
C16 La3' H6BB 108.3 . .
C18 La3' H6BB 104.7 . .
C20 La3' H6BB 136.8 . .
B6 La3' H6BB 22.9 . .
C19 La3' H6BB 134.0 . .
C22 La3' H6BB 86.6 . .
C30 La3' H6BB 67.2 . .
C23 La3' H6BB 70.2 . .
C29 La3' H6BB 67.0 . .
C21 La3' H6BB 114.4 . .
C28 La3' H6BB 96.9 . .
H6BA La3' H6BB 44.6 . .
C27 C26 C30 110(3) . .
C27 C26 La3' 77(2) . .
C30 C26 La3' 73(2) . .
C27 C26 H26C 124.6 . .
C30 C26 H26C 124.6 . .
La3' C26 H26C 124.6 . .
C28 C27 C26 108(3) . .
C28 C27 La3' 76(2) . .
C26 C27 La3' 75(2) . .
C28 C27 H27C 125.3 . .
C26 C27 H27C 125.3 . .
La3' C27 H27C 125.3 . .
C27 C28 C29 112(3) . .
C27 C28 La3' 77.7(18) . .
C29 C28 La3' 73.9(17) . .
C27 C28 H28C 123.5 . .
C29 C28 H28C 123.5 . .
La3' C28 H28C 123.5 . .
C30 C29 C28 104(3) . .
C30 C29 La3' 75(2) . .
C28 C29 La3' 75.5(18) . .
C30 C29 H29C 127.0 . .
C28 C29 H29C 127.0 . .
La3' C29 H29C 127.0 . .
C29 C30 C26 105(3) . .
C29 C30 La3' 76(2) . .
C26 C30 La3' 76.0(19) . .
C29 C30 H30C 126.2 . .
C26 C30 H30C 126.2 . .
La3' C30 H30C 126.2 . .
La3' B6 H6BD 125.3 . .
La3' B6 H6BC 125.6 . .
H6BD B6 H6BC 106.3 . .
La3' B6 H6BA 48.1 . .
H6BD B6 H6BA 106.0 . .
H6BC B6 H6BA 106.0 . .
La3' B6 H6BB 77.2 . .
H6BD B6 H6BB 106.0 . .
H6BC B6 H6BB 106.0 . .
H6BA B6 H6BB 125.3 . .

loop_
_geom_bond_atom_site_label_1
_geom_bond_atom_site_label_2
_geom_bond_distance
_geom_bond_site_symmetry_2
La1 O2S 2.657(5) .
La1 O6S 2.666(4) .
La1 O1S 2.686(5) .
La1 O4S 2.705(4) .
La1 O3S 2.721(4) .
La1 O5S 2.727(5) .
La1 B1 2.776(7) .
La1 C2 2.815(7) .
La1 C3 2.816(7) .
La1 C4 2.821(8) .
La1 C5 2.829(8) .
La1 C1 2.836(7) .
La1 H1BD 2.3927 .
La1 H1BC 2.5572 .
B1 H1BA 1.0000 .
B1 H1BD 0.9999 .
B1 H1BC 1.0002 .
B1 H1BB 1.0000 .
C1 C5 1.388(13) .
C1 C2 1.426(12) .
C1 H1A 1.0000 .
C2 C3 1.379(11) .
C2 H2A 1.0000 .
C3 C4 1.363(11) .
C3 H3A 1.0000 .
C4 C5 1.320(12) .
C4 H4A 1.0000 .
C5 H5A 1.0000 .
O1S C12S 1.420(8) .
O1S C1S 1.439(9) .
O2S C3S 1.436(8) .
O2S C2S 1.450(8) .
O3S C4S 1.428(8) .
O3S C5S 1.430(8) .
O4S C6S 1.435(8) .
O4S C7S 1.443(8) .
O5S C9S 1.424(8) .
O5S C8S 1.436(9) .
O6S C11S 1.439(9) .
O6S C10S 1.447(9) .
C1S C2S 1.489(10) .
C1S H1SA 0.9900 .
C1S H1SB 0.9900 .
C2S H2SA 0.9900 .
C2S H2SB 0.9900 .
C3S C4S 1.480(10) .
C3S H3SA 0.9900 .
C3S H3SB 0.9900 .
C4S H4SA 0.9900 .
C4S H4SB 0.9900 .
C5S C6S 1.486(10) .
C5S H5SA 0.9900 .
C5S H5SB 0.9900 .
C6S H6SA 0.9900 .
C6S H6SB 0.9900 .
C7S C8S 1.493(11) .
C7S H7SA 0.9900 .
C7S H7SB 0.9900 .
C8S H8SA 0.9900 .
C8S H8SB 0.9900 .
C9S C10S 1.479(11) .
C9S H9SA 0.9900 .
C9S H9SB 0.9900 .
C10S H10A 0.9900 .
C10S H10B 0.9900 .
C11S C12S 1.520(11) .
C11S H11A 0.9900 .
C11S H11B 0.9900 .
C12S H12A 0.9900 .
C12S H12B 0.9900 .
La2 B2 2.724(11) .
La2 B3 2.733(8) .
La2 C13 2.804(7) .
La2 C14 2.813(8) .
La2 C12 2.817(8) .
La2 C10 2.827(7) .
La2 C8 2.831(7) .
La2 C11 2.833(8) .
La2 C6 2.835(8) .
La2 C7 2.839(7) .
La2 C15 2.842(8) .
La2 C9 2.846(7) .
La2 H2BC 2.6206 .
La2 H2BA 2.6515 .
La2 H3BC 2.4973 .
La2 H3BD 2.4594 .
La2 H2BA 2.4803 .
B2 H2BD 1.1181 .
B2 H2BC 1.0002 .
B2 H2BB 1.0242 .
B2 H2BA 0.9838 .
B3 H3BB 1.0007 .
B3 H3BA 0.9766 .
B3 H3BC 1.0000 .
B3 H3BD 1.0000 .
C6 C7 1.386(12) .
C6 C10 1.403(12) .
C6 H6A 1.0000 .
C7 C8 1.405(10) .
C7 H7A 1.0000 .
C8 C9 1.396(10) .
C8 H8A 1.0000 .
C9 C10 1.391(11) .
C9 H9A 1.0000 .
C10 H10C 1.0000 .
C11 C15 1.411(12) .
C11 C12 1.420(13) .
C11 H11C 1.0000 .
C12 C13 1.394(12) .
C12 H12C 1.0000 .
C13 C14 1.414(12) .
C13 H13C 1.0000 .
C14 C15 1.400(11) .
C14 H14C 1.0000 .
C15 H15C 1.0000 .
Na1 O14S 2.292(6) .
Na1 O13S 2.320(6) .
Na1 O7S 2.632(7) .
Na1 O8S 2.638(6) .
Na1 O11S 2.734(7) .
Na1 O10S 2.746(7) .
Na1 O9S 2.826(7) .
Na1 O12S 2.854(7) .
O7S C24S 1.382(11) .
O7S C13S 1.440(11) .
O8S C14S 1.388(10) .
O8S C15S 1.445(10) .
O9S C16S 1.405(12) .
O9S C17S 1.422(12) .
O10S C18S 1.359(13) .
O10S C19S 1.405(12) .
O11S C20S 1.393(14) .
O11S C21S 1.461(13) .
O12S C22S 1.395(13) .
O12S C23S 1.421(14) .
O13S C25S 1.387(10) .
O13S C28S 1.406(10) .
O14S C29S 1.396(10) .
O14S C32S 1.418(10) .
C13S C14S 1.459(13) .
C13S H13A 0.9900 .
C13S H13B 0.9900 .
C14S H14A 0.9900 .
C14S H14B 0.9900 .
C15S C16S 1.432(15) .
C15S H15A 0.9900 .
C15S H15B 0.9900 .
C16S H16A 0.9900 .
C16S H16B 0.9900 .
C17S C18S 1.460(16) .
C17S H17A 0.9900 .
C17S H17B 0.9900 .
C18S H18A 0.9900 .
C18S H18B 0.9900 .
C19S C20S 1.469(16) .
C19S H19A 0.9900 .
C19S H19B 0.9900 .
C20S H20A 0.9900 .
C20S H20B 0.9900 .
C21S C22S 1.449(16) .
C21S H21A 0.9900 .
C21S H21B 0.9900 .
C22S H22A 0.9900 .
C22S H22B 0.9900 .
C23S C24S 1.447(16) .
C23S H23A 0.9900 .
C23S H23B 0.9900 .
C24S H24A 0.9900 .
C24S H24B 0.9900 .
C25S C26S 1.480(14) .
C25S H25A 0.9900 .
C25S H25B 0.9900 .
C26S C27S 1.469(16) .
C26S H26A 0.9900 .
C26S H26B 0.9900 .
C27S C28S 1.469(12) .
C27S H27A 0.9900 .
C27S H27B 0.9900 .
C28S H28A 0.9900 .
C28S H28B 0.9900 .
C29S C30S 1.429(14) .
C29S H29A 0.9900 .
C29S H29B 0.9900 .
C30S C31S 1.548(16) .
C30S H30A 0.9900 .
C30S H30B 0.9900 .
C31S C32S 1.490(12) .
C31S H31A 0.9900 .
C31S H31B 0.9900 .
C32S H32A 0.9900 .
C32S H32B 0.9900 .
La3 B4 2.718(16) .
La3 C25 2.748(9) .
La3 B5 2.772(15) .
La3 C24 2.775(9) .
La3 C21 2.811(8) .
La3 C23 2.811(7) .
La3 C22 2.816(7) .
La3 C17 2.832(12) .
La3 C19 2.832(9) .
La3 C20 2.841(11) .
La3 C18 2.869(10) .
La3 C16 2.878(12) .
La3 H4BD 2.5882 .
La3 H4BC 2.4678 .
La3 H5BC 2.3970 .
La3 H5BB 2.6603 .
La3 H5BA 2.6429 .
B4 H4BD 1.0399 .
B4 H4BC 1.0401 .
B4 H4BB 1.0401 .
B4 H4BA 1.0401 .
B5 H5BD 1.0540 .
B5 H5BC 1.0538 .
B5 H5BB 1.0541 .
B5 H5BA 1.0540 .
C16 C20 1.314(18) .
C16 C17 1.364(17) .
C16 La3' 2.533(12) .
C16 H16C 1.0000 .
C17 C18 1.530(16) .
C17 La3' 2.435(13) .
C17 H17C 1.0000 .
C18 C19 1.361(15) .
C18 La3' 2.630(11) .
C18 H18C 1.0000 .
C19 C20 1.338(15) .
C19 La3' 2.707(9) .
C19 H19C 1.0000 .
C20 La3' 2.655(12) .
C20 H20C 1.0000 .
C21 C25 1.360(13) .
C21 C22 1.399(12) .
C21 La3' 2.852(8) .
C21 H21C 1.0000 .
C22 C23 1.367(12) .
C22 La3' 2.724(8) .
C22 H22C 1.0000 .
C23 C24 1.363(13) .
C23 La3' 2.831(8) .
C23 H23C 1.0000 .
C24 C25 1.413(13) .
C24 La3' 2.993(9) .
C24 H24C 1.0000 .
C25 La3' 2.977(10) .
C25 H25C 1.0000 .
La3' B6 2.66(4) .
La3' C30 2.82(4) .
La3' C29 2.84(3) .
La3' C28 2.86(3) .
La3' H6BA 2.1103 .
La3' H6BB 2.6365 .
C26 C27 1.37(5) .
C26 C30 1.50(4) .
C26 H26C 1.0000 .
C27 C28 1.32(4) .
C27 H27C 1.0000 .
C28 C29 1.50(4) .
C28 H28C 1.0000 .
C29 C30 1.42(4) .
C29 H29C 1.0000 .
C30 H30C 1.0000 .
B6 H6BD 1.0500 .
B6 H6BC 1.0500 .
B6 H6BA 1.0501 .
B6 H6BB 1.0499 .

loop_
_geom_torsion_atom_site_label_1
_geom_torsion_atom_site_label_2
_geom_torsion_atom_site_label_3
_geom_torsion_atom_site_label_4
_geom_torsion
_geom_torsion_site_symmetry_1
_geom_torsion_site_symmetry_2
_geom_torsion_site_symmetry_3
_geom_torsion_site_symmetry_4
C5 C1 C2 C3 -0.5(8) . . . .
La1 C1 C2 C3 -70.2(5) . . . .
C5 C1 C2 La1 69.6(5) . . . .
C1 C2 C3 C4 0.1(8) . . . .
La1 C2 C3 C4 -70.4(5) . . . .
C1 C2 C3 La1 70.4(5) . . . .
C2 C3 C4 C5 0.4(9) . . . .
La1 C3 C4 C5 -69.6(6) . . . .
C2 C3 C4 La1 70.1(5) . . . .
C3 C4 C5 C1 -0.8(10) . . . .
La1 C4 C5 C1 -69.8(6) . . . .
C3 C4 C5 La1 69.0(6) . . . .
C2 C1 C5 C4 0.8(9) . . . .
La1 C1 C5 C4 69.8(6) . . . .
C2 C1 C5 La1 -69.0(5) . . . .
C12S O1S C1S C2S 169.6(6) . . . .
La1 O1S C1S C2S -43.2(7) . . . .
C3S O2S C2S C1S 166.9(6) . . . .
La1 O2S C2S C1S -48.0(7) . . . .
O1S C1S C2S O2S 56.8(7) . . . .
C2S O2S C3S C4S -168.4(6) . . . .
La1 O2S C3S C4S 46.8(7) . . . .
C5S O3S C4S C3S -172.5(5) . . . .
La1 O3S C4S C3S 45.6(6) . . . .
O2S C3S C4S O3S -58.0(7) . . . .
C4S O3S C5S C6S 177.5(5) . . . .
La1 O3S C5S C6S -41.5(7) . . . .
C7S O4S C6S C5S 163.9(6) . . . .
La1 O4S C6S C5S -49.9(6) . . . .
O3S C5S C6S O4S 56.9(7) . . . .
C6S O4S C7S C8S -169.1(6) . . . .
La1 O4S C7S C8S 45.1(7) . . . .
C9S O5S C8S C7S -171.3(6) . . . .
La1 O5S C8S C7S 46.3(7) . . . .
O4S C7S C8S O5S -56.8(7) . . . .
C8S O5S C9S C10S 173.5(6) . . . .
La1 O5S C9S C10S -44.1(7) . . . .
C11S O6S C10S C9S 167.0(6) . . . .
La1 O6S C10S C9S -48.0(7) . . . .
O5S C9S C10S O6S 57.1(8) . . . .
C10S O6S C11S C12S -164.9(6) . . . .
La1 O6S C11S C12S 49.9(7) . . . .
C1S O1S C12S C11S -174.4(6) . . . .
La1 O1S C12S C11S 39.5(8) . . . .
O6S C11S C12S O1S -54.7(8) . . . .
C10 C6 C7 C8 0.4(9) . . . .
La2 C6 C7 C8 69.2(5) . . . .
C10 C6 C7 La2 -68.9(6) . . . .
C6 C7 C8 C9 0.9(8) . . . .
La2 C7 C8 C9 70.4(5) . . . .
C6 C7 C8 La2 -69.5(5) . . . .
C7 C8 C9 C10 -1.8(8) . . . .
La2 C8 C9 C10 68.3(5) . . . .
C7 C8 C9 La2 -70.1(5) . . . .
C8 C9 C10 C6 2.0(9) . . . .
La2 C9 C10 C6 70.4(5) . . . .
C8 C9 C10 La2 -68.4(5) . . . .
C7 C6 C10 C9 -1.4(9) . . . .
La2 C6 C10 C9 -70.8(5) . . . .
C7 C6 C10 La2 69.3(6) . . . .
C15 C11 C12 C13 0.7(9) . . . .
La2 C11 C12 C13 -68.9(6) . . . .
C15 C11 C12 La2 69.6(6) . . . .
C11 C12 C13 C14 -0.2(9) . . . .
La2 C12 C13 C14 -69.7(5) . . . .
C11 C12 C13 La2 69.5(6) . . . .
C12 C13 C14 C15 -0.4(9) . . . .
La2 C13 C14 C15 -70.4(6) . . . .
C12 C13 C14 La2 70.0(6) . . . .
C13 C14 C15 C11 0.9(10) . . . .
La2 C14 C15 C11 -68.3(6) . . . .
C13 C14 C15 La2 69.2(6) . . . .
C12 C11 C15 C14 -1.0(10) . . . .
La2 C11 C15 C14 67.8(6) . . . .
C12 C11 C15 La2 -68.8(6) . . . .
C24S O7S C13S C14S -167.9(8) . . . .
Na1 O7S C13S C14S 52.7(8) . . . .
C15S O8S C14S C13S 176.9(7) . . . .
Na1 O8S C14S C13S 45.2(8) . . . .
O7S C13S C14S O8S -65.9(9) . . . .
C14S O8S C15S C16S 170.9(8) . . . .
Na1 O8S C15S C16S -56.9(10) . . . .
C17S O9S C16S C15S -175.2(8) . . . .
Na1 O9S C16S C15S -40.7(10) . . . .
O8S C15S C16S O9S 64.7(11) . . . .
C16S O9S C17S C18S 177.7(9) . . . .
Na1 O9S C17S C18S 44.5(10) . . . .
C19S O10S C18S C17S -170.6(9) . . . .
Na1 O10S C18S C17S 44.4(10) . . . .
O9S C17S C18S O10S -57.2(12) . . . .
C18S O10S C19S C20S -178.1(9) . . . .
Na1 O10S C19S C20S -31.9(11) . . . .
C21S O11S C20S C19S 165.3(8) . . . .
Na1 O11S C20S C19S -57.3(10) . . . .
O10S C19S C20S O11S 59.2(12) . . . .
C20S O11S C21S C22S 168.2(9) . . . .
Na1 O11S C21S C22S 32.2(10) . . . .
C23S O12S C22S C21S -175.7(9) . . . .
Na1 O12S C22S C21S 64.9(9) . . . .
O11S C21S C22S O12S -68.1(11) . . . .
C22S O12S C23S C24S -168.1(9) . . . .
Na1 O12S C23S C24S -50.9(9) . . . .
C13S O7S C24S C23S 177.6(9) . . . .
Na1 O7S C24S C23S -47.8(11) . . . .
O12S C23S C24S O7S 65.3(11) . . . .
C28S O13S C25S C26S -29.8(12) . . . .
Na1 O13S C25S C26S 144.3(8) . . . .
O13S C25S C26S C27S 33.3(14) . . . .
C25S C26S C27S C28S -23.6(14) . . . .
C25S O13S C28S C27S 14.8(13) . . . .
Na1 O13S C28S C27S -159.8(7) . . . .
C26S C27S C28S O13S 6.4(14) . . . .
C32S O14S C29S C30S 11.9(14) . . . .
Na1 O14S C29S C30S 176.9(8) . . . .
O14S C29S C30S C31S -31.9(14) . . . .
C29S C30S C31S C32S 37.8(13) . . . .
C29S O14S C32S C31S 14.9(12) . . . .
Na1 O14S C32S C31S -151.7(7) . . . .
C30S C31S C32S O14S -32.9(12) . . . .
C20 C16 C17 C18 -6.7(16) . . . .
La3' C16 C17 C18 -76.5(8) . . . .
La3 C16 C17 C18 -72.5(8) . . . .
C20 C16 C17 La3' 69.8(11) . . . .
C20 C16 C17 La3 65.8(11) . . . .
C16 C17 C18 C19 5.8(13) . . . .
La3' C17 C18 C19 -69.5(8) . . . .
La3 C17 C18 C19 -68.5(8) . . . .
C16 C17 C18 La3' 75.3(9) . . . .
C16 C17 C18 La3 74.3(9) . . . .
C17 C18 C19 C20 -3.2(13) . . . .
La3' C18 C19 C20 -63.8(8) . . . .
La3 C18 C19 C20 -70.6(8) . . . .
C17 C18 C19 La3' 60.6(8) . . . .
C17 C18 C19 La3 67.4(8) . . . .
C17 C16 C20 C19 5.2(17) . . . .
La3' C16 C20 C19 68.7(9) . . . .
La3 C16 C20 C19 70.5(8) . . . .
C17 C16 C20 La3' -63.5(11) . . . .
C17 C16 C20 La3 -65.3(11) . . . .
C18 C19 C20 C16 -0.8(14) . . . .
La3' C19 C20 C16 -63.8(9) . . . .
La3 C19 C20 C16 -72.0(10) . . . .
C18 C19 C20 La3' 63.0(8) . . . .
C18 C19 C20 La3 71.2(8) . . . .
C25 C21 C22 C23 1.1(10) . . . .
La3 C21 C22 C23 68.9(6) . . . .
La3' C21 C22 C23 76.1(6) . . . .
C25 C21 C22 La3' -75.0(6) . . . .
C25 C21 C22 La3 -67.8(6) . . . .
C21 C22 C23 C24 -1.0(10) . . . .
La3' C22 C23 C24 75.5(6) . . . .
La3 C22 C23 C24 67.7(6) . . . .
C21 C22 C23 La3 -68.7(6) . . . .
C21 C22 C23 La3' -76.4(6) . . . .
C22 C23 C24 C25 0.4(10) . . . .
La3 C23 C24 C25 69.3(6) . . . .
La3' C23 C24 C25 68.0(6) . . . .
C22 C23 C24 La3 -68.8(6) . . . .
C22 C23 C24 La3' -67.5(6) . . . .
C22 C21 C25 C24 -0.8(10) . . . .
La3 C21 C25 C24 -70.4(7) . . . .
La3' C21 C25 C24 -67.7(7) . . . .
C22 C21 C25 La3 69.6(6) . . . .
C22 C21 C25 La3' 66.9(6) . . . .
C23 C24 C25 C21 0.2(10) . . . .
La3 C24 C25 C21 71.8(7) . . . .
La3' C24 C25 C21 64.2(7) . . . .
C23 C24 C25 La3 -71.6(6) . . . .
C23 C24 C25 La3' -64.0(6) . . . .
C30 C26 C27 C28 -3(4) . . . .
La3' C26 C27 C28 -69(3) . . . .
C30 C26 C27 La3' 67(2) . . . .
C26 C27 C28 C29 2(4) . . . .
La3' C27 C28 C29 -67(3) . . . .
C26 C27 C28 La3' 69(2) . . . .
C27 C28 C29 C30 -1(4) . . . .
La3' C28 C29 C30 -70(2) . . . .
C27 C28 C29 La3' 69(3) . . . .
C28 C29 C30 C26 0(4) . . . .
La3' C29 C30 C26 -71(2) . . . .
C28 C29 C30 La3' 70(2) . . . .
C27 C26 C30 C29 2(4) . . . .
La3' C26 C30 C29 71(2) . . . .
C27 C26 C30 La3' -69(2) . . . .
